data_1550806
loop_
_publ_author_name
'Bete, Sarah C.'
'W\"urtele, Christian'
'Otte, Matthias'

_publ_section_title
;
 A bio-inspired imidazole-functionalised copper cage complex
;
_journal_issue 30
_journal_name_full 'Chemical Communications'
_journal_page_first 4427
_journal_page_last 4430
_journal_paper_doi 10.1039/C9CC00437H
_journal_volume 55
_journal_year 2019
_chemical_formula_sum 'C110 H128 Cu F6 N12 O2 Sb'
_chemical_formula_weight 1949.53
_chemical_name_common sbe1-01-05
_space_group_crystal_system triclinic
_space_group_IT_number 2
_space_group_name_Hall '-P 1'
_space_group_name_H-M_alt 'P -1'
_symmetry_space_group_name_Hall '-P 1'
_symmetry_space_group_name_H-M 'P -1'
_atom_sites_solution_hydrogens mixed
_audit_update_record
;
2018-10-30 deposited with the CCDC.    2019-03-22 downloaded from the CCDC.
;
_cell_angle_alpha 93.485(2)
_cell_angle_beta 110.627(3)
_cell_angle_gamma 109.075(2)
_cell_formula_units_Z 2
_cell_length_a 15.9483(12)
_cell_length_b 18.9098(17)
_cell_length_c 20.1274(15)
_cell_measurement_reflns_used 230
_cell_measurement_temperature 100.(2)
_cell_measurement_theta_max 23.2203
_cell_measurement_theta_min 3.3517
_cell_volume 5261.7(7)
_computing_cell_refinement 'APEX3 v2016.9-0 (Bruker AXS)'
_computing_data_collection 'Bruker Instrument Service vV6.2.4'
_computing_data_reduction 'SAINT V8.37A (Bruker AXS Inc., 2015)'
_computing_molecular_graphics 'shelXle (C.B. Huebschle, rev 807)'
_computing_structure_refinement 'SHELXL-2014/7 (Sheldrick, 2014)'
_computing_structure_solution 'SHELXT-2014 (Sheldrick, 2014)'
_diffrn_ambient_temperature 100.(2)
_diffrn_detector_area_resol_mean 10.4167
_diffrn_measured_fraction_theta_full 0.996
_diffrn_measured_fraction_theta_max 0.996
_diffrn_measurement_device_type 'Bruker D8 Venture CMOS'
_diffrn_measurement_method 'omega and phi scans'
_diffrn_radiation_monochromator 'multilayer optics'
_diffrn_radiation_type MoK\a
_diffrn_radiation_wavelength 0.71073
_diffrn_reflns_av_R_equivalents 0.0604
_diffrn_reflns_av_unetI/netI 0.0345
_diffrn_reflns_limit_h_max 19
_diffrn_reflns_limit_h_min -19
_diffrn_reflns_limit_k_max 22
_diffrn_reflns_limit_k_min -21
_diffrn_reflns_limit_l_max 24
_diffrn_reflns_limit_l_min -24
_diffrn_reflns_number 134868
_diffrn_reflns_theta_full 25.39
_diffrn_reflns_theta_max 25.39
_diffrn_reflns_theta_min 2.19
_diffrn_source 'microfucus sealed tube'
_diffrn_source_type 'INCOATEC microfocus sealed tube'
_exptl_absorpt_coefficient_mu 0.523
_exptl_absorpt_correction_T_max 0.94
_exptl_absorpt_correction_T_min 0.89
_exptl_absorpt_correction_type multi-scan
_exptl_absorpt_process_details
;
SADABS-2016/2 - Bruker AXS area detector scaling and absorption correction
;
_exptl_crystal_colour 'clear colourless'
_exptl_crystal_density_diffrn 1.231
_exptl_crystal_density_method 'not measured'
_exptl_crystal_description Block
_exptl_crystal_F_000 2044
_exptl_crystal_size_max 0.285
_exptl_crystal_size_mid 0.227
_exptl_crystal_size_min 0.116
_refine_diff_density_max 1.915
_refine_diff_density_min -0.804
_refine_ls_extinction_method none
_refine_ls_goodness_of_fit_ref 1.064
_refine_ls_hydrogen_treatment mixed
_refine_ls_matrix_type full
_refine_ls_number_parameters 1400
_refine_ls_number_reflns 19273
_refine_ls_number_restraints 1462
_refine_ls_restrained_S_all 1.054
_refine_ls_R_factor_all 0.1120
_refine_ls_R_factor_gt 0.0860
_refine_ls_shift/su_max 0.001
_refine_ls_shift/su_mean 0.000
_refine_ls_structure_factor_coef Fsqd
_refine_ls_weighting_details 'w=1/[\s^2^(Fo^2^)+(0.0832P)^2^+25.0504P] where P=(Fo^2^+2Fc^2^)/3'
_refine_ls_weighting_scheme calc
_refine_ls_wR_factor_gt 0.2108
_refine_ls_wR_factor_ref 0.2336
_reflns_number_gt 14867
_reflns_number_total 19273
_reflns_threshold_expression 'I > 2\s(I)'
_cod_data_source_file c9cc00437h2.cif
_cod_data_source_block CW_SB_MO_181018
_cod_depositor_comments
;
The following automatic conversions were performed:

'_exptl_absorpt_correction_type' value 'Multi-Scan' changed to
'multi-scan' according to
/home/data/users/saulius/crontab/automatic-downloads/rss-feeds/RSC/lib/dictionaries/cif_core.dic
dictionary named 'cif_core.dic' version 2.4.2 from 2011-04-26.

Automatic conversion script
Id: cif_fix_values 4973 2017-02-22 13:04:09Z antanas 
;
_cod_database_code 1550806

loop_
_space_group_symop_operation_xyz
'x, y, z'
'-x, -y, -z'

loop_
_atom_site_type_symbol
_atom_site_label
_atom_site_fract_x
_atom_site_fract_y
_atom_site_fract_z
_atom_site_U_iso_or_equiv
_atom_site_adp_type
_atom_site_calc_flag
_atom_site_refinement_flags_adp
_atom_site_refinement_flags_occupancy
_atom_site_refinement_flags_posn
_atom_site_occupancy
_atom_site_disorder_assembly
_atom_site_disorder_group
N N4 0.8227(3) 0.1787(2) 0.3772(2) 0.0270(8) Uani d U . . 1.0 . .
N N5 0.7176(3) 0.4861(2) 0.5323(2) 0.0310(9) Uani d U . . 1.0 . .
N N7 1.1467(3) 0.2802(2) 0.7068(2) 0.0302(9) Uani d U . D 1.0 . .
N N8 1.0571(4) 0.5294(2) 0.8360(2) 0.0414(11) Uani d U . D 1.0 . .
N N9 0.8719(3) 0.2068(3) 0.8379(3) 0.0516(13) Uani d U . D 1.0 . .
N N10 0.4743(3) 0.1452(3) 0.0644(2) 0.0378(10) Uani d U . D 1.0 . .
N N11 0.3563(3) 0.3802(2) 0.1911(2) 0.0338(9) Uani d U . D 1.0 . .
N N12 0.1857(3) 0.0639(2) 0.1948(2) 0.0333(9) Uani d U . D 1.0 . .
C C2 0.7098(4) 0.1351(3) 0.4175(3) 0.0394(12) Uani d U . . 1.0 . .
H H2A 0.6544 0.1027 0.4236 0.047 Uiso calc U P R 0.744(4) A 1
H H2B 0.679 0.1038 0.4438 0.047 Uiso calc U P R 0.256(4) A 2
C C3 0.7522(3) 0.1138(3) 0.3770(3) 0.0303(10) Uani d U . . 1.0 . .
H H3 0.7361 0.0635 0.353 0.036 Uiso calc U . R 1.0 . .
C C5 0.6725(4) 0.3842(3) 0.5763(3) 0.0338(11) Uani d U . . 1.0 . .
H H5A 0.6424 0.3491 0.6004 0.041 Uiso calc U P R 0.744(4) A 1
H H5B 0.6668 0.3529 0.6108 0.041 Uiso calc U P R 0.256(4) A 2
C C6 0.6796(4) 0.4574(3) 0.5807(3) 0.0330(10) Uani d U . . 1.0 . .
H H6 0.6617 0.4841 0.6115 0.04 Uiso calc U . R 1.0 . .
C C10 1.2091(3) 0.3072(3) 0.7838(2) 0.0323(10) Uani d U . . 1.0 . .
H H10A 1.2681 0.3509 0.7898 0.039 Uiso calc U . R 1.0 . .
H H10B 1.229 0.2659 0.8036 0.039 Uiso calc U . R 1.0 . .
C C11 1.1998(3) 0.2743(3) 0.6628(3) 0.0328(10) Uani d U . . 1.0 . .
H H11A 1.2452 0.2493 0.6863 0.039 Uiso calc U . R 1.0 . .
H H11B 1.2385 0.3263 0.6604 0.039 Uiso calc U . R 1.0 . .
C C12 1.1349(3) 0.2295(3) 0.5867(3) 0.0273(9) Uani d U . . 1.0 . .
C C13 1.1637(3) 0.2458(3) 0.5293(3) 0.0286(9) Uani d U . . 1.0 . .
H H13 1.2221 0.2873 0.538 0.034 Uiso calc U . R 1.0 . .
C C14 1.1083(3) 0.2025(2) 0.4606(3) 0.0276(9) Uani d U . . 1.0 . .
H H14 1.1289 0.2146 0.4224 0.033 Uiso calc U . R 1.0 . .
C C15 1.0226(3) 0.1409(2) 0.4460(2) 0.0241(9) Uani d U . . 1.0 . .
C C16 0.9931(3) 0.1257(3) 0.5029(2) 0.0292(10) Uani d U . . 1.0 . .
H H16 0.9343 0.0848 0.4941 0.035 Uiso calc U . R 1.0 . .
C C17 1.0483(3) 0.1694(3) 0.5719(3) 0.0308(10) Uani d U . . 1.0 . .
H H17 1.0267 0.1582 0.6098 0.037 Uiso calc U . R 1.0 . .
C C18 0.9648(3) 0.0926(3) 0.3722(2) 0.0250(9) Uani d U . . 1.0 . .
C C19 0.9758(3) 0.0243(3) 0.3557(3) 0.0285(10) Uani d U . . 1.0 . .
H H19 1.0212 0.0099 0.3914 0.034 Uiso calc U . R 1.0 . .
C C20 0.9220(3) -0.0224(3) 0.2883(3) 0.0316(10) Uani d U . . 1.0 . .
H H20 0.9312 -0.0683 0.2775 0.038 Uiso calc U . R 1.0 . .
C C21 0.8539(3) -0.0023(3) 0.2360(2) 0.0308(10) Uani d U . . 1.0 . .
H H21 0.8153 -0.0355 0.1901 0.037 Uiso calc U . R 1.0 . .
C C22 0.8420(3) 0.0657(3) 0.2504(2) 0.0284(9) Uani d U . . 1.0 . .
C C23 0.8978(3) 0.1141(3) 0.3185(2) 0.0240(9) Uani d U . . 1.0 . .
C C24 0.8849(3) 0.1873(3) 0.3366(3) 0.0270(9) Uani d U . . 1.0 . .
H H24A 0.9489 0.2275 0.3656 0.032 Uiso calc U . R 1.0 . .
H H24B 0.8561 0.2039 0.2911 0.032 Uiso calc U . R 1.0 . .
H H227 0.408(3) 0.367(4) 0.198(4) 0.06(2) Uiso d . . D 1.0 . .
H H226 0.2476(18) 0.070(3) 0.209(3) 0.047(16) Uiso d . . D 1.0 . .
H H225 0.500(5) 0.181(3) 0.105(2) 0.08(2) Uiso d . . D 1.0 . .
H H224 0.860(6) 0.245(4) 0.817(4) 0.11(3) Uiso d . . D 1.0 . .
H H223 1.064(4) 0.512(3) 0.7965(19) 0.037(15) Uiso d . . D 1.0 . .
H H222 1.114(3) 0.310(2) 0.692(3) 0.028(13) Uiso d . . D 1.0 . .
C C25 0.7658(4) 0.0839(3) 0.1934(2) 0.0313(10) Uani d U . . 1.0 . .
C C26 0.7885(4) 0.1435(3) 0.1576(3) 0.0369(11) Uani d U . . 1.0 . .
H H26 0.8543 0.1737 0.1688 0.044 Uiso calc U . R 1.0 . .
C C27 0.7160(4) 0.1596(3) 0.1055(3) 0.0391(12) Uani d U . . 1.0 . .
H H27 0.7329 0.2005 0.0816 0.047 Uiso calc U . R 1.0 . .
C C28 0.6204(4) 0.1170(3) 0.0884(3) 0.0389(11) Uani d U . . 1.0 . .
C C29 0.5972(4) 0.0569(4) 0.1236(3) 0.0520(15) Uani d U . . 1.0 . .
H H29 0.5314 0.0272 0.1127 0.062 Uiso calc U . R 1.0 . .
C C30 0.6696(4) 0.0400(3) 0.1748(3) 0.0459(13) Uani d U . . 1.0 . .
H H30 0.6526 -0.0022 0.1971 0.055 Uiso calc U . R 1.0 . .
C C31 0.5408(4) 0.1352(4) 0.0334(3) 0.0436(13) Uani d U . . 1.0 . .
H H31A 0.5694 0.1825 0.0176 0.052 Uiso calc U . R 1.0 . .
H H31B 0.5049 0.0931 -0.0096 0.052 Uiso calc U . R 1.0 . .
C C32 0.3902(3) 0.1548(3) 0.0109(2) 0.0309(10) Uani d U . . 1.0 . .
H H32A 0.3515 0.1076 -0.0267 0.037 Uiso calc U . R 1.0 . .
H H32B 0.4124 0.1972 -0.013 0.037 Uiso calc U . R 1.0 . .
C C33 1.1338(4) 0.5150(3) 0.8934(3) 0.0402(13) Uani d U . . 1.0 . .
H H33A 1.1312 0.5278 0.9409 0.048 Uiso calc U . R 1.0 . .
H H33B 1.1977 0.5478 0.8953 0.048 Uiso calc U . R 1.0 . .
C C34 1.0745(4) 0.6103(3) 0.8390(3) 0.0452(13) Uani d U . . 1.0 . .
H H34A 1.1344 0.636 0.8315 0.054 Uiso calc U . R 1.0 . .
H H34B 1.0831 0.634 0.8874 0.054 Uiso calc U . R 1.0 . .
C C35 0.9902(4) 0.6210(3) 0.7811(3) 0.0398(12) Uani d U . . 1.0 . .
C C36 0.9035(4) 0.6043(3) 0.7884(3) 0.0367(11) Uani d U . . 1.0 . .
H H36 0.8972 0.5867 0.8303 0.044 Uiso calc U . R 1.0 . .
C C37 0.8248(4) 0.6128(3) 0.7354(2) 0.0309(10) Uani d U . . 1.0 . .
H H37 0.7656 0.6009 0.7414 0.037 Uiso calc U . R 1.0 . .
C C38 0.8328(4) 0.6385(2) 0.6737(3) 0.0319(10) Uani d U . . 1.0 . .
C C39 0.9210(4) 0.6537(3) 0.6656(3) 0.0416(12) Uani d U . . 1.0 . .
H H39 0.9274 0.6704 0.6234 0.05 Uiso calc U . R 1.0 . .
C C40 0.9984(4) 0.6445(3) 0.7183(3) 0.0454(13) Uani d U . . 1.0 . .
H H40 1.057 0.6542 0.7119 0.054 Uiso calc U . R 1.0 . .
C C41 0.7484(3) 0.6504(2) 0.6201(2) 0.0291(10) Uani d U . . 1.0 . .
C C42 0.7124(4) 0.6996(2) 0.6448(3) 0.0332(10) Uani d U . . 1.0 . .
H H42 0.7428 0.7247 0.6943 0.04 Uiso calc U . R 1.0 . .
C C43 0.6334(4) 0.7130(2) 0.5990(3) 0.0332(11) Uani d U . . 1.0 . .
H H43 0.6107 0.7476 0.6168 0.04 Uiso calc U . R 1.0 . .
C C44 0.5880(4) 0.6758(2) 0.5276(2) 0.0312(10) Uani d U . . 1.0 . .
H H44 0.5342 0.6853 0.496 0.037 Uiso calc U . R 1.0 . .
C C45 0.6198(3) 0.6244(2) 0.5011(2) 0.0268(9) Uani d U . . 1.0 . .
C C46 0.7030(3) 0.6131(2) 0.5471(2) 0.0272(9) Uani d U . . 1.0 . .
C C47 0.7436(3) 0.5637(2) 0.5163(3) 0.0314(10) Uani d U . . 1.0 . .
H H47A 0.7196 0.5596 0.4631 0.038 Uiso calc U . R 1.0 . .
H H47B 0.8148 0.5889 0.5363 0.038 Uiso calc U . R 1.0 . .
C C48 0.5642(3) 0.5825(2) 0.4245(2) 0.0285(10) Uani d U . . 1.0 . .
C C49 0.5445(4) 0.6217(3) 0.3679(3) 0.0330(11) Uani d U . . 1.0 . .
H H49 0.5696 0.6759 0.3782 0.04 Uiso calc U . R 1.0 . .
C C50 0.4891(4) 0.5830(3) 0.2973(3) 0.0362(11) Uani d U . . 1.0 . .
H H50 0.4772 0.611 0.2597 0.043 Uiso calc U . R 1.0 . .
C C51 0.4504(4) 0.5034(3) 0.2804(3) 0.0322(10) Uani d U . . 1.0 . .
C C52 0.4692(4) 0.4637(3) 0.3363(3) 0.0343(11) Uani d U . . 1.0 . .
H H52 0.4431 0.4095 0.3259 0.041 Uiso calc U . R 1.0 . .
C C53 0.5254(4) 0.5024(3) 0.4067(3) 0.0316(10) Uani d U . . 1.0 . .
H H53 0.5381 0.4743 0.4441 0.038 Uiso calc U . R 1.0 . .
C C54 0.3869(4) 0.4634(3) 0.2025(3) 0.0381(12) Uani d U . . 1.0 . .
H H54A 0.3288 0.4769 0.1868 0.046 Uiso calc U . R 1.0 . .
H H54B 0.4225 0.4825 0.1716 0.046 Uiso calc U . R 1.0 . .
C C55 0.2868(3) 0.3446(2) 0.1161(2) 0.0302(10) Uani d U . . 1.0 . .
H H55A 0.3084 0.3744 0.0824 0.036 Uiso calc U . R 1.0 . .
H H55B 0.2229 0.3454 0.1103 0.036 Uiso calc U . R 1.0 . .
C C56 0.9664(3) 0.2390(3) 0.8990(3) 0.0313(10) Uani d U . . 1.0 . .
H H56A 0.99 0.1975 0.9128 0.038 Uiso calc U . R 1.0 . .
H H56B 0.9593 0.2621 0.9412 0.038 Uiso calc U . R 1.0 . .
C C57 0.8008(4) 0.1515(3) 0.8570(3) 0.0482(14) Uani d U . . 1.0 . .
H H57A 0.8048 0.1727 0.9047 0.058 Uiso calc U . R 1.0 . .
H H57B 0.8156 0.1046 0.8614 0.058 Uiso calc U . R 1.0 . .
C C58 0.6986(4) 0.1310(3) 0.8008(3) 0.0439(13) Uani d U . . 1.0 . .
C C59 0.6348(4) 0.0567(3) 0.7735(3) 0.0513(16) Uani d U . . 1.0 . .
H H59 0.6559 0.0163 0.7871 0.062 Uiso calc U . R 1.0 . .
C C60 0.5397(4) 0.0398(3) 0.7264(3) 0.0464(14) Uani d U . . 1.0 . .
H H60 0.4964 -0.012 0.7099 0.056 Uiso calc U . R 1.0 . .
C C61 0.5071(3) 0.0963(3) 0.7031(3) 0.0338(11) Uani d U . . 1.0 . .
C C62 0.5710(4) 0.1701(3) 0.7307(5) 0.081(3) Uani d U . . 1.0 . .
H H62 0.5503 0.2106 0.7165 0.098 Uiso calc U . R 1.0 . .
C C63 0.6654(4) 0.1871(4) 0.7790(5) 0.094(3) Uani d U . . 1.0 . .
H H63 0.7079 0.239 0.7972 0.113 Uiso calc U . R 1.0 . .
C C64 0.4053(3) 0.0828(2) 0.6539(3) 0.0263(9) Uani d U . . 1.0 . .
C C65 0.3480(3) 0.1025(3) 0.6848(3) 0.0309(10) Uani d U . . 1.0 . .
H H65 0.3728 0.1195 0.7357 0.037 Uiso calc U . R 1.0 . .
C C66 0.2562(3) 0.0977(3) 0.6424(2) 0.0297(10) Uani d U . . 1.0 . .
H H66 0.217 0.1094 0.6642 0.036 Uiso calc U . R 1.0 . .
C C67 0.2216(3) 0.0758(3) 0.5679(2) 0.0258(9) Uani d U . . 1.0 . .
H H67 0.1592 0.0742 0.5385 0.031 Uiso calc U . R 1.0 . .
C C68 0.2773(3) 0.0558(2) 0.5352(2) 0.0221(8) Uani d U . . 1.0 . .
C C69 0.3691(3) 0.0573(2) 0.5789(2) 0.0234(9) Uani d U . . 1.0 . .
C C70 0.4281(3) 0.0324(3) 0.5434(3) 0.0296(10) Uani d U . . 1.0 . .
H H70A 0.4789 0.0209 0.581 0.036 Uiso calc U P R 0.744(4) A 1
H H70B 0.3851 -0.0154 0.5072 0.036 Uiso calc U P R 0.744(4) A 1
H H70D 0.4435 -0.0103 0.5638 0.036 Uiso calc U P R 0.256(4) A 2
H H70E 0.3896 0.0141 0.4907 0.036 Uiso calc U P R 0.256(4) A 2
C C71 0.2398(3) 0.0395(2) 0.4546(2) 0.0224(8) Uani d U . . 1.0 . .
C C72 0.2049(3) -0.0329(2) 0.4123(2) 0.0260(9) Uani d U . . 1.0 . .
H H72 0.2045 -0.0756 0.4349 0.031 Uiso calc U . R 1.0 . .
C C73 0.1705(3) -0.0433(2) 0.3369(3) 0.0276(9) Uani d U . . 1.0 . .
H H73 0.1488 -0.0929 0.309 0.033 Uiso calc U . R 1.0 . .
C C74 0.1672(3) 0.0177(2) 0.3017(2) 0.0253(9) Uani d U . . 1.0 . .
C C75 0.2007(4) 0.0903(3) 0.3444(3) 0.0311(10) Uani d U . . 1.0 . .
H H75 0.1989 0.1328 0.3218 0.037 Uiso calc U . R 1.0 . .
C C76 0.2363(3) 0.1007(3) 0.4194(2) 0.0282(10) Uani d U . . 1.0 . .
H H76 0.2588 0.1504 0.4474 0.034 Uiso calc U . R 1.0 . .
C C77 0.1256(4) 0.0073(3) 0.2206(2) 0.0329(10) Uani d U . . 1.0 . .
H H77A 0.1175 -0.0441 0.199 0.039 Uiso calc U . R 1.0 . .
H H77B 0.0609 0.0106 0.2044 0.039 Uiso calc U . R 1.0 . .
C C78 0.1391(3) 0.0644(2) 0.1176(2) 0.0256(9) Uani d U . . 1.0 . .
H H78A 0.0781 0.0726 0.1083 0.031 Uiso calc U . R 1.0 . .
H H78B 0.1235 0.0145 0.0881 0.031 Uiso calc U . R 1.0 . .
C C79 1.1567(3) 0.3318(3) 0.8254(2) 0.0275(9) Uani d U . . 1.0 . .
C C80 1.1708(3) 0.4099(3) 0.8409(2) 0.0312(10) Uani d U . . 1.0 . .
C C81 1.1204(4) 0.4312(3) 0.8780(2) 0.0325(10) Uani d U . . 1.0 . .
C C82 1.0541(3) 0.3767(3) 0.8968(2) 0.0281(9) Uani d U . . 1.0 . .
C C83 1.0396(3) 0.2988(3) 0.8803(2) 0.0259(9) Uani d U . . 1.0 . .
C C84 1.0901(3) 0.2768(2) 0.8439(2) 0.0241(9) Uani d U . . 1.0 . .
C C85 1.2403(4) 0.4691(3) 0.8175(3) 0.0431(13) Uani d U . . 1.0 . .
H H85A 1.2176 0.5117 0.8075 0.052 Uiso calc U . R 1.0 . .
H H85B 1.2394 0.4455 0.7718 0.052 Uiso calc U . R 1.0 . .
C C86 1.3444(4) 0.5014(4) 0.8741(4) 0.066(2) Uani d U . . 1.0 . .
H H86A 1.3854 0.5389 0.856 0.098 Uiso calc U . R 1.0 . .
H H86B 1.3682 0.4598 0.8835 0.098 Uiso calc U . R 1.0 . .
H H86C 1.3463 0.526 0.9192 0.098 Uiso calc U . R 1.0 . .
C C87 0.9976(4) 0.4003(3) 0.9345(3) 0.0398(12) Uani d U . . 1.0 . .
H H87A 0.9342 0.3585 0.921 0.048 Uiso calc U . R 1.0 . .
H H87B 0.9858 0.4457 0.9178 0.048 Uiso calc U . R 1.0 . .
C C88 1.0510(6) 0.4192(4) 1.0172(3) 0.0603(19) Uani d U . . 1.0 . .
H H88A 1.0592 0.3735 1.0343 0.09 Uiso calc U . R 1.0 . .
H H88B 1.0134 0.4363 1.0393 0.09 Uiso calc U . R 1.0 . .
H H88C 1.1145 0.4598 1.0308 0.09 Uiso calc U . R 1.0 . .
C C89 1.0713(3) 0.1924(2) 0.8239(2) 0.0264(9) Uani d U . . 1.0 . .
H H89A 1.0834 0.1837 0.7797 0.032 Uiso calc U . R 1.0 . .
H H89B 1.0025 0.1622 0.8125 0.032 Uiso calc U . R 1.0 . .
C C90 1.1342(3) 0.1633(3) 0.8840(2) 0.0305(10) Uani d U . . 1.0 . .
H H90A 1.1125 0.1076 0.8707 0.046 Uiso calc U . R 1.0 . .
H H90B 1.1283 0.1768 0.9296 0.046 Uiso calc U . R 1.0 . .
H H90C 1.2017 0.1867 0.8902 0.046 Uiso calc U . R 1.0 . .
C C91 0.3282(3) 0.1718(3) 0.0467(2) 0.0253(9) Uani d U . . 1.0 . .
C C92 0.2637(3) 0.1117(2) 0.0630(2) 0.0249(9) Uani d U . . 1.0 . .
C C93 0.2057(3) 0.1275(2) 0.0958(2) 0.0232(9) Uani d U . . 1.0 . .
C C94 0.2118(3) 0.2029(2) 0.1131(2) 0.0243(9) Uani d U . . 1.0 . .
C C95 0.2778(3) 0.2628(2) 0.0973(2) 0.0244(9) Uani d U . . 1.0 . .
C C96 0.3375(3) 0.2481(2) 0.0661(2) 0.0248(9) Uani d U . . 1.0 . .
C C97 0.2581(4) 0.0306(3) 0.0462(2) 0.0297(10) Uani d U . . 1.0 . .
H H97A 0.2465 0.0039 0.0848 0.036 Uiso calc U . R 1.0 . .
H H97B 0.3208 0.0321 0.0466 0.036 Uiso calc U . R 1.0 . .
C C98 0.1783(4) -0.0146(3) -0.0270(3) 0.0386(12) Uani d U . . 1.0 . .
H H98A 0.1923 0.0089 -0.0658 0.058 Uiso calc U . R 1.0 . .
H H98B 0.1162 -0.0144 -0.0286 0.058 Uiso calc U . R 1.0 . .
H H98C 0.1751 -0.0673 -0.0334 0.058 Uiso calc U . R 1.0 . .
C C99 0.1485(3) 0.2195(3) 0.1477(2) 0.0300(10) Uani d U . . 1.0 . .
H H99A 0.1829 0.2712 0.1786 0.036 Uiso calc U . R 1.0 . .
H H99B 0.137 0.1825 0.1793 0.036 Uiso calc U . R 1.0 . .
C C100 0.0506(4) 0.2150(3) 0.0921(3) 0.0404(12) Uani d U . . 1.0 . .
H H10D 0.0614 0.2507 0.06 0.061 Uiso calc U . R 1.0 . .
H H10E 0.014 0.2284 0.1176 0.061 Uiso calc U . R 1.0 . .
H H10F 0.0142 0.1629 0.0634 0.061 Uiso calc U . R 1.0 . .
C C101 0.4132(4) 0.3135(3) 0.0549(2) 0.0329(11) Uani d U . . 1.0 . .
H H10G 0.4688 0.2988 0.0593 0.04 Uiso calc U . R 1.0 . .
H H10H 0.4364 0.3582 0.094 0.04 Uiso calc U . R 1.0 . .
C C102 0.3769(4) 0.3370(3) -0.0190(3) 0.0384(12) Uani d U . . 1.0 . .
H H10I 0.3621 0.2954 -0.0579 0.058 Uiso calc U . R 1.0 . .
H H10J 0.4271 0.3829 -0.0203 0.058 Uiso calc U . R 1.0 . .
H H10K 0.3185 0.3475 -0.0256 0.058 Uiso calc U . R 1.0 . .
O O2 0.8235(5) 0.3283(3) 0.7239(3) 0.0408(15) Uani d U P D 0.55 B 8
C C107 0.8683(15) 0.2473(7) 0.6547(10) 0.048(3) Uani d U P D 0.55 B 8
H H10L 0.7981 0.2212 0.6305 0.072 Uiso calc U P R 0.55 B 8
H H10M 0.8947 0.2181 0.6894 0.072 Uiso calc U P R 0.55 B 8
H H10N 0.8969 0.2515 0.6186 0.072 Uiso calc U P R 0.55 B 8
C C108 0.8918(7) 0.3259(6) 0.6942(5) 0.042(2) Uani d U P D 0.55 B 8
H H10O 0.9568 0.3433 0.7339 0.051 Uiso calc U P R 0.55 B 8
H H10P 0.8938 0.3616 0.6604 0.051 Uiso calc U P R 0.55 B 8
C C109 0.8339(9) 0.4026(6) 0.7522(6) 0.051(2) Uani d U P D 0.55 B 8
H H10Q 0.8227 0.4315 0.7127 0.061 Uiso calc U P R 0.55 B 8
H H10R 0.9007 0.43 0.7885 0.061 Uiso calc U P R 0.55 B 8
C C110 0.7639(12) 0.3988(11) 0.7869(7) 0.057(3) Uani d U P D 0.55 B 8
H H11D 0.77 0.3655 0.8223 0.085 Uiso calc U P R 0.55 B 8
H H11E 0.698 0.3784 0.7497 0.085 Uiso calc U P R 0.55 B 8
H H11F 0.7778 0.4502 0.8115 0.085 Uiso calc U P R 0.55 B 8
O O1 0.9985(7) 0.3651(7) 0.6457(6) 0.053(3) Uani d U P D 0.38 C 9
C C103 1.0904(11) 0.4301(9) 0.5849(9) 0.047(3) Uani d U P D 0.38 C 9
H H10S 1.0683 0.386 0.5462 0.071 Uiso calc U P R 0.38 C 9
H H10T 1.1464 0.4298 0.6258 0.071 Uiso calc U P R 0.38 C 9
H H10U 1.1086 0.4773 0.5667 0.071 Uiso calc U P R 0.38 C 9
C C104 1.0113(13) 0.4257(10) 0.6093(11) 0.0670(8) Uani d U P D 0.38 C 9
H H10V 1.0285 0.474 0.642 0.08 Uiso calc U P R 0.38 C 9
H H10W 0.9509 0.4171 0.5671 0.08 Uiso calc U P R 0.38 C 9
C C105 0.9189(13) 0.3465(9) 0.6673(12) 0.068(5) Uani d U P D 0.38 C 9
H H10X 0.8652 0.3571 0.6319 0.081 Uiso calc U P R 0.38 C 9
H H304 0.9387 0.378 0.7153 0.081 Uiso calc U P R 0.38 C 9
C C106 0.887(3) 0.2635(10) 0.6709(17) 0.048(3) Uani d U P D 0.38 C 9
H H300 0.9332 0.2428 0.6652 0.072 Uiso calc U P R 0.38 C 9
H H301 0.823 0.2358 0.6321 0.072 Uiso calc U P R 0.38 C 9
H H302 0.8828 0.2576 0.7179 0.072 Uiso calc U P R 0.38 C 9
O O3 0.6601(6) 0.3640(5) 0.8399(4) 0.0433(19) Uani d U P D 0.45 D 7
C C111 0.747(2) 0.396(2) 0.7656(11) 0.074(3) Uani d U P D 0.45 D 7
H H11G 0.706 0.3437 0.7383 0.111 Uiso calc U P R 0.45 D 7
H H11H 0.8118 0.4084 0.7658 0.111 Uiso calc U P R 0.45 D 7
H H11I 0.7191 0.4316 0.7428 0.111 Uiso calc U P R 0.45 D 7
C C112 0.7533(11) 0.4013(10) 0.8422(9) 0.074(3) Uani d U P D 0.45 D 7
H H2A1 0.7972 0.3769 0.8699 0.089 Uiso calc U P R 0.45 D 7
H H2A2 0.7789 0.4555 0.8664 0.089 Uiso calc U P R 0.45 D 7
C C113 0.6420(12) 0.3551(10) 0.9040(9) 0.074(3) Uani d U P D 0.45 D 7
H H11J 0.6542 0.4057 0.9305 0.089 Uiso calc U P R 0.45 D 7
H H11K 0.6867 0.3338 0.9359 0.089 Uiso calc U P R 0.45 D 7
C C114 0.5372(13) 0.3018(10) 0.8855(12) 0.074(3) Uani d U P D 0.45 D 7
H H11L 0.4934 0.3165 0.846 0.111 Uiso calc U P R 0.45 D 7
H H11M 0.5219 0.3058 0.9283 0.111 Uiso calc U P R 0.45 D 7
H H11N 0.5296 0.249 0.8703 0.111 Uiso calc U P R 0.45 D 7
Cu Cu1 0.71516(15) 0.27216(6) 0.49900(11) 0.0360(4) Uani d U P . 0.744(4) A 1
N N1 0.7610(5) 0.2134(3) 0.4496(3) 0.0289(13) Uani d U P . 0.744(4) A 1
N N2 0.7136(5) 0.3680(3) 0.5332(4) 0.0314(14) Uani d U P . 0.744(4) A 1
N N3 0.5867(7) 0.1876(6) 0.4948(5) 0.042(2) Uani d U P . 0.744(4) A 1
N N6 0.4747(4) 0.0901(3) 0.5069(3) 0.0257(10) Uani d U P . 0.744(4) A 1
C C1 0.8296(6) 0.2367(4) 0.4239(4) 0.0318(17) Uani d U P . 0.744(4) A 1
H H1 0.8768 0.287 0.4366 0.038 Uiso calc U P R 0.744(4) A 1
C C4 0.7406(6) 0.4307(4) 0.5076(5) 0.0342(18) Uani d U P . 0.744(4) A 1
H H4 0.7727 0.4358 0.4754 0.041 Uiso calc U P R 0.744(4) A 1
C C7 0.5634(6) 0.1463(4) 0.5411(5) 0.0322(13) Uani d U P . 0.744(4) A 1
H H7 0.603 0.1547 0.5911 0.039 Uiso calc U P R 0.744(4) A 1
C C8 0.5115(6) 0.1557(5) 0.4298(5) 0.0467(18) Uani d U P . 0.744(4) A 1
H H8 0.5086 0.1738 0.3863 0.056 Uiso calc U P R 0.744(4) A 1
C C9 0.4415(5) 0.0954(4) 0.4344(4) 0.0384(16) Uani d U P . 0.744(4) A 1
H H9 0.3823 0.0634 0.3964 0.046 Uiso calc U P R 0.744(4) A 1
Cu Cu1A 0.6711(4) 0.26626(15) 0.4626(3) 0.0338(11) Uani d U P . 0.256(4) A 2
N N1A 0.7184(14) 0.2094(10) 0.4148(11) 0.030(4) Uani d U P . 0.256(4) A 2
N N2A 0.6758(14) 0.3622(10) 0.5006(11) 0.028(4) Uani d U P . 0.256(4) A 2
N N3A 0.607(2) 0.1886(18) 0.5182(13) 0.032(4) Uani d U P . 0.256(4) A 2
N N6A 0.5191(11) 0.0973(8) 0.5561(9) 0.0257(10) Uani d U P . 0.256(4) A 2
C C1A 0.7894(17) 0.2338(12) 0.3937(14) 0.033(5) Uani d U P . 0.256(4) A 2
H H1A 0.8163 0.2854 0.39 0.039 Uiso calc U P R 0.256(4) A 2
C C4A 0.7014(15) 0.4260(11) 0.4779(13) 0.027(4) Uani d U P . 0.256(4) A 2
H H4A 0.7079 0.4312 0.4332 0.032 Uiso calc U P R 0.256(4) A 2
C C7A 0.5209(17) 0.1406(12) 0.5083(14) 0.0322(13) Uani d U P . 0.256(4) A 2
H H7A 0.4641 0.1376 0.4692 0.039 Uiso calc U P R 0.256(4) A 2
C C8A 0.6655(14) 0.1726(11) 0.5772(11) 0.035(4) Uani d U P . 0.256(4) A 2
H H8A 0.7338 0.197 0.598 0.042 Uiso calc U P R 0.256(4) A 2
C C9A 0.6161(13) 0.1193(11) 0.6020(11) 0.034(4) Uani d U P . 0.256(4) A 2
H H9A 0.6414 0.0993 0.6434 0.041 Uiso calc U P R 0.256(4) A 2
F F1B 0.5930(17) 0.3337(11) 1.0064(8) 0.0670(8) Uani d U P D 0.15 E 3
Sb Sb1B 0.6001(5) 0.3309(3) 0.9176(3) 0.1169(17) Uani d U P D 0.15 E 3
F F2B 0.6073(18) 0.3295(12) 0.8284(8) 0.0670(8) Uani d U P D 0.15 E 3
F F3B 0.6880(15) 0.4299(8) 0.9474(10) 0.0670(8) Uani d U P D 0.15 E 3
F F4B 0.5169(12) 0.2327(8) 0.8874(9) 0.0670(8) Uani d U P D 0.15 E 3
F F5B 0.5042(14) 0.3666(12) 0.8786(14) 0.0670(8) Uani d U P D 0.15 E 3
F F6B 0.7046(11) 0.3051(13) 0.9552(13) 0.0670(8) Uani d U P D 0.15 E 3
Sb Sb1A 0.66353(7) 0.32454(6) 0.26411(6) 0.0375(3) Uani d U P . 0.37 F 4
F F1A 0.6483(10) 0.3117(8) 0.3499(6) 0.086(3) Uani d U P . 0.37 F 4
F F2A 0.6692(9) 0.3290(7) 0.1730(6) 0.074(3) Uani d U P . 0.37 F 4
F F3A 0.6845(14) 0.4280(8) 0.2817(10) 0.122(5) Uani d U P . 0.37 F 4
F F5A 0.5314(7) 0.3069(9) 0.2237(6) 0.076(3) Uani d U P . 0.37 F 4
F F4A 0.6447(15) 0.2258(10) 0.2516(10) 0.127(5) Uani d U P . 0.37 F 4
F F6A 0.7855(11) 0.3245(13) 0.2988(9) 0.133(5) Uani d U P . 0.37 F 4
F F5 1.1165(6) 0.5799(5) 0.5851(4) 0.0670(8) Uani d U P . 0.48 G 5
F F6 1.0402(6) 0.3772(5) 0.6073(4) 0.0670(8) Uani d U P . 0.48 G 5
Sb Sb1 1.07561(5) 0.47820(4) 0.59539(4) 0.03363(19) Uani d U P . 0.48 G 5
F F1 1.2052(6) 0.4863(5) 0.6312(4) 0.0670(8) Uani d U P . 0.48 G 5
F F2 0.9477(6) 0.4697(5) 0.5588(4) 0.0670(8) Uani d U P . 0.48 G 5
F F3 1.0662(6) 0.4483(5) 0.5023(5) 0.0670(8) Uani d U P . 0.48 G 5
F F4 1.0845(6) 0.5077(5) 0.6882(4) 0.0670(8) Uani d U P . 0.48 G 5
C C118 0.4328(15) 0.1559(10) 0.2477(9) 0.144(4) Uani d U P D 0.62 H 6
H H11O 0.39 0.1483 0.2738 0.216 Uiso calc U P R 0.62 H 6
H H11P 0.3944 0.1335 0.1961 0.216 Uiso calc U P R 0.62 H 6
H H11Q 0.479 0.1312 0.2674 0.216 Uiso calc U P R 0.62 H 6
C C117 0.4850(13) 0.2375(10) 0.2563(9) 0.144(4) Uani d U P D 0.62 H 6
H H11R 0.4373 0.2618 0.2376 0.173 Uiso calc U P R 0.62 H 6
H H11S 0.5217 0.2595 0.3086 0.173 Uiso calc U P R 0.62 H 6
C C116 0.6308(15) 0.3239(13) 0.2630(11) 0.144(4) Uani d U P D 0.62 H 6
H H11T 0.6594 0.3192 0.314 0.173 Uiso calc U P R 0.62 H 6
H H11U 0.6138 0.3698 0.2608 0.173 Uiso calc U P R 0.62 H 6
C C115 0.6950(14) 0.3233(12) 0.2236(10) 0.144(4) Uani d U P D 0.62 H 6
H H11V 0.756 0.3673 0.2466 0.216 Uiso calc U P R 0.62 H 6
H H11W 0.708 0.2761 0.2256 0.216 Uiso calc U P R 0.62 H 6
H H11X 0.663 0.3261 0.173 0.216 Uiso calc U P R 0.62 H 6
O O4 0.5517(11) 0.2572(9) 0.2201(6) 0.144(4) Uani d U P D 0.62 H 6

loop_
_atom_site_aniso_label
_atom_site_aniso_U_11
_atom_site_aniso_U_22
_atom_site_aniso_U_33
_atom_site_aniso_U_12
_atom_site_aniso_U_13
_atom_site_aniso_U_23
N4 0.033(2) 0.0219(17) 0.040(2) 0.0144(16) 0.0254(17) 0.0152(15)
N5 0.032(2) 0.0195(17) 0.044(2) 0.0053(15) 0.0212(18) 0.0097(16)
N7 0.032(2) 0.038(2) 0.0231(18) 0.0199(18) 0.0073(16) 0.0095(16)
N8 0.059(3) 0.031(2) 0.030(2) 0.027(2) 0.002(2) 0.0106(18)
N9 0.025(2) 0.048(3) 0.059(3) 0.0064(19) -0.006(2) 0.031(2)
N10 0.038(2) 0.055(3) 0.023(2) 0.028(2) 0.0043(18) 0.012(2)
N11 0.041(2) 0.0212(19) 0.0237(19) 0.0049(17) 0.0020(17) 0.0004(15)
N12 0.0206(19) 0.046(2) 0.0237(19) 0.0046(18) 0.0031(16) 0.0186(17)
C2 0.047(3) 0.025(2) 0.067(3) 0.016(2) 0.042(3) 0.020(2)
C3 0.030(2) 0.021(2) 0.049(3) 0.0100(18) 0.024(2) 0.0128(19)
C5 0.040(3) 0.021(2) 0.042(3) 0.0077(19) 0.022(2) 0.0097(18)
C6 0.045(3) 0.020(2) 0.033(2) 0.0057(19) 0.019(2) 0.0053(18)
C10 0.028(2) 0.038(3) 0.029(2) 0.018(2) 0.0034(18) 0.0104(19)
C11 0.029(2) 0.035(3) 0.035(2) 0.012(2) 0.0124(19) 0.0106(19)
C12 0.028(2) 0.028(2) 0.033(2) 0.0155(18) 0.0152(18) 0.0122(18)
C13 0.030(2) 0.023(2) 0.038(2) 0.0108(18) 0.0180(19) 0.0135(18)
C14 0.035(2) 0.024(2) 0.035(2) 0.0159(18) 0.0205(19) 0.0160(17)
C15 0.026(2) 0.027(2) 0.030(2) 0.0183(17) 0.0147(17) 0.0145(17)
C16 0.024(2) 0.039(3) 0.031(2) 0.0141(19) 0.0151(18) 0.0137(19)
C17 0.033(2) 0.039(2) 0.028(2) 0.016(2) 0.0182(19) 0.0134(19)
C18 0.025(2) 0.031(2) 0.029(2) 0.0153(18) 0.0168(17) 0.0144(17)
C19 0.032(2) 0.037(2) 0.032(2) 0.023(2) 0.0184(19) 0.0158(18)
C20 0.037(2) 0.041(3) 0.032(2) 0.026(2) 0.0193(19) 0.0116(19)
C21 0.034(2) 0.044(3) 0.024(2) 0.022(2) 0.0144(19) 0.0087(19)
C22 0.031(2) 0.040(2) 0.028(2) 0.022(2) 0.0189(18) 0.0168(18)
C23 0.025(2) 0.031(2) 0.027(2) 0.0167(18) 0.0159(17) 0.0152(17)
C24 0.026(2) 0.030(2) 0.037(2) 0.0158(19) 0.0194(19) 0.0189(19)
C25 0.039(2) 0.041(3) 0.025(2) 0.025(2) 0.0140(19) 0.0120(19)
C26 0.040(3) 0.056(3) 0.037(3) 0.032(2) 0.025(2) 0.027(2)
C27 0.044(3) 0.061(3) 0.035(3) 0.036(2) 0.023(2) 0.028(2)
C28 0.045(3) 0.053(3) 0.029(2) 0.032(2) 0.011(2) 0.014(2)
C29 0.040(3) 0.057(3) 0.053(3) 0.019(3) 0.008(2) 0.023(3)
C30 0.042(3) 0.045(3) 0.045(3) 0.017(2) 0.008(2) 0.022(2)
C31 0.046(3) 0.065(4) 0.032(3) 0.036(3) 0.014(2) 0.020(3)
C32 0.035(2) 0.038(3) 0.021(2) 0.019(2) 0.0057(18) 0.0117(19)
C33 0.052(3) 0.024(2) 0.031(2) 0.018(2) -0.003(2) 0.0051(19)
C34 0.056(3) 0.029(3) 0.046(3) 0.022(2) 0.008(3) 0.019(2)
C35 0.048(3) 0.023(2) 0.045(3) 0.018(2) 0.010(2) 0.017(2)
C36 0.058(3) 0.032(3) 0.028(2) 0.027(2) 0.015(2) 0.012(2)
C37 0.042(3) 0.022(2) 0.029(2) 0.017(2) 0.0108(19) 0.0047(18)
C38 0.039(2) 0.013(2) 0.032(2) 0.0044(18) 0.0053(19) 0.0082(17)
C39 0.042(3) 0.034(3) 0.045(3) 0.010(2) 0.015(2) 0.027(2)
C40 0.041(3) 0.039(3) 0.053(3) 0.013(2) 0.014(2) 0.030(2)
C41 0.034(2) 0.0136(19) 0.031(2) 0.0029(17) 0.0083(18) 0.0100(16)
C42 0.045(3) 0.015(2) 0.025(2) 0.0051(19) 0.0036(19) 0.0033(17)
C43 0.045(3) 0.014(2) 0.029(2) 0.0073(19) 0.005(2) 0.0014(17)
C44 0.037(3) 0.017(2) 0.028(2) 0.0054(18) 0.0036(19) 0.0058(17)
C45 0.030(2) 0.0108(18) 0.026(2) -0.0019(16) 0.0050(17) 0.0031(15)
C46 0.032(2) 0.0105(18) 0.030(2) -0.0013(16) 0.0098(18) 0.0083(16)
C47 0.031(2) 0.019(2) 0.040(3) 0.0009(18) 0.016(2) 0.0101(18)
C48 0.035(2) 0.018(2) 0.025(2) 0.0035(18) 0.0098(18) 0.0023(16)
C49 0.038(3) 0.016(2) 0.034(2) 0.0024(19) 0.009(2) 0.0059(17)
C50 0.050(3) 0.022(2) 0.028(2) 0.008(2) 0.011(2) 0.0073(18)
C51 0.041(3) 0.021(2) 0.027(2) 0.0067(19) 0.0088(19) 0.0031(17)
C52 0.045(3) 0.016(2) 0.030(2) 0.0026(19) 0.010(2) 0.0028(17)
C53 0.041(3) 0.019(2) 0.027(2) 0.0039(19) 0.0102(19) 0.0061(17)
C54 0.055(3) 0.020(2) 0.026(2) 0.008(2) 0.007(2) 0.0025(18)
C55 0.034(2) 0.020(2) 0.023(2) 0.0078(18) -0.0005(19) 0.0025(17)
C56 0.027(2) 0.030(2) 0.029(2) 0.0125(19) 0.0011(18) 0.0042(18)
C57 0.029(3) 0.042(3) 0.060(3) 0.012(2) 0.003(2) 0.019(3)
C58 0.024(2) 0.037(3) 0.061(3) 0.012(2) 0.004(2) 0.016(2)
C59 0.035(3) 0.033(3) 0.067(4) 0.012(2) -0.003(2) 0.025(2)
C60 0.032(3) 0.028(2) 0.060(3) 0.007(2) -0.002(2) 0.021(2)
C61 0.024(2) 0.029(2) 0.046(3) 0.0095(18) 0.0092(19) 0.015(2)
C62 0.028(3) 0.029(3) 0.144(7) 0.011(2) -0.014(3) 0.020(3)
C63 0.029(3) 0.028(3) 0.166(8) 0.004(2) -0.024(4) 0.023(4)
C64 0.022(2) 0.021(2) 0.036(2) 0.0087(17) 0.0107(17) 0.0146(17)
C65 0.033(2) 0.035(3) 0.030(2) 0.017(2) 0.0134(19) 0.0143(19)
C66 0.033(2) 0.041(3) 0.029(2) 0.021(2) 0.0207(19) 0.0161(19)
C67 0.023(2) 0.035(2) 0.031(2) 0.0176(19) 0.0147(18) 0.0160(18)
C68 0.022(2) 0.019(2) 0.031(2) 0.0106(16) 0.0144(17) 0.0110(16)
C69 0.0205(19) 0.019(2) 0.037(2) 0.0095(16) 0.0150(17) 0.0145(17)
C70 0.027(2) 0.022(2) 0.050(3) 0.0113(18) 0.024(2) 0.0152(19)
C71 0.021(2) 0.024(2) 0.029(2) 0.0106(17) 0.0150(17) 0.0122(16)
C72 0.025(2) 0.021(2) 0.034(2) 0.0090(17) 0.0136(18) 0.0117(17)
C73 0.026(2) 0.018(2) 0.035(2) 0.0041(17) 0.0123(19) 0.0044(17)
C74 0.024(2) 0.024(2) 0.028(2) 0.0057(17) 0.0134(17) 0.0064(16)
C75 0.047(3) 0.022(2) 0.029(2) 0.013(2) 0.019(2) 0.0107(17)
C76 0.042(3) 0.023(2) 0.027(2) 0.0137(19) 0.0194(19) 0.0069(17)
C77 0.038(3) 0.027(2) 0.026(2) 0.004(2) 0.0114(19) 0.0031(18)
C78 0.028(2) 0.021(2) 0.020(2) 0.0091(18) 0.0006(17) 0.0046(16)
C79 0.025(2) 0.029(2) 0.020(2) 0.0141(18) -0.0039(17) 0.0045(16)
C80 0.034(2) 0.027(2) 0.018(2) 0.0102(18) -0.0046(18) 0.0073(17)
C81 0.039(2) 0.023(2) 0.021(2) 0.0150(19) -0.0076(18) 0.0026(17)
C82 0.036(2) 0.026(2) 0.0158(19) 0.0177(18) -0.0027(17) 0.0022(16)
C83 0.027(2) 0.025(2) 0.018(2) 0.0146(17) -0.0035(16) 0.0030(16)
C84 0.022(2) 0.022(2) 0.0166(19) 0.0098(16) -0.0065(16) -0.0004(15)
C85 0.042(3) 0.035(3) 0.044(3) 0.015(2) 0.005(2) 0.020(2)
C86 0.043(3) 0.042(3) 0.084(5) 0.004(3) 0.001(3) 0.032(3)
C87 0.066(3) 0.034(3) 0.029(2) 0.034(3) 0.014(2) 0.011(2)
C88 0.119(6) 0.047(3) 0.032(3) 0.056(4) 0.027(3) 0.013(2)
C89 0.026(2) 0.025(2) 0.018(2) 0.0111(18) -0.0038(17) -0.0019(16)
C90 0.032(2) 0.028(2) 0.028(2) 0.017(2) 0.0030(19) 0.0048(19)
C91 0.029(2) 0.029(2) 0.0133(19) 0.0129(18) 0.0010(16) 0.0077(16)
C92 0.031(2) 0.024(2) 0.0104(18) 0.0114(17) -0.0028(16) 0.0037(15)
C93 0.026(2) 0.022(2) 0.0113(18) 0.0079(17) -0.0027(16) 0.0034(15)
C94 0.026(2) 0.026(2) 0.0122(18) 0.0093(17) -0.0027(16) 0.0046(15)
C95 0.029(2) 0.0190(19) 0.0139(19) 0.0075(16) -0.0024(16) 0.0020(15)
C96 0.025(2) 0.026(2) 0.0122(18) 0.0067(17) -0.0033(16) 0.0063(15)
C97 0.041(3) 0.026(2) 0.023(2) 0.017(2) 0.0086(19) 0.0087(17)
C98 0.056(3) 0.026(2) 0.027(2) 0.015(2) 0.009(2) 0.0029(19)
C99 0.034(2) 0.029(2) 0.023(2) 0.013(2) 0.0045(19) 0.0044(18)
C100 0.036(3) 0.033(3) 0.041(3) 0.018(2) -0.001(2) 0.003(2)
C101 0.033(2) 0.030(2) 0.024(2) 0.007(2) 0.0019(19) 0.0100(19)
C102 0.039(3) 0.037(3) 0.029(2) 0.006(2) 0.007(2) 0.017(2)
O2 0.048(4) 0.031(3) 0.038(3) 0.013(3) 0.012(3) 0.014(3)
C107 0.054(8) 0.041(5) 0.028(8) 0.006(5) 0.004(7) -0.001(5)
C108 0.031(5) 0.041(5) 0.029(5) -0.010(4) 0.008(4) -0.010(4)
C109 0.074(7) 0.037(5) 0.040(5) 0.025(5) 0.015(5) 0.017(4)
C110 0.075(8) 0.035(6) 0.060(8) 0.027(6) 0.018(7) 0.016(7)
O1 0.038(5) 0.083(7) 0.061(6) 0.035(5) 0.026(5) 0.047(6)
C103 0.069(8) 0.033(7) 0.057(9) 0.025(7) 0.035(7) 0.033(7)
C104 0.0664(19) 0.077(2) 0.0661(18) 0.0290(16) 0.0310(15) 0.0294(15)
C105 0.061(9) 0.044(7) 0.094(13) -0.001(6) 0.050(10) -0.005(7)
C106 0.054(8) 0.041(5) 0.028(8) 0.006(5) 0.004(7) -0.001(5)
O3 0.050(5) 0.043(5) 0.046(4) 0.025(4) 0.023(4) 0.011(4)
C111 0.098(6) 0.075(6) 0.096(6) 0.052(5) 0.068(5) 0.039(5)
C112 0.098(6) 0.075(6) 0.096(6) 0.052(5) 0.068(5) 0.039(5)
C113 0.098(6) 0.075(6) 0.096(6) 0.052(5) 0.068(5) 0.039(5)
C114 0.098(6) 0.075(6) 0.096(6) 0.052(5) 0.068(5) 0.039(5)
Cu1 0.0501(9) 0.0287(5) 0.0500(9) 0.0222(5) 0.0343(8) 0.0196(5)
N1 0.033(3) 0.026(3) 0.038(3) 0.014(2) 0.021(3) 0.016(2)
N2 0.035(4) 0.021(2) 0.043(4) 0.009(2) 0.021(3) 0.011(2)
N3 0.043(4) 0.037(3) 0.071(5) 0.021(3) 0.041(4) 0.029(4)
N6 0.025(2) 0.027(2) 0.037(2) 0.0148(19) 0.0190(19) 0.013(2)
C1 0.030(4) 0.026(3) 0.047(4) 0.010(3) 0.023(3) 0.011(3)
C4 0.037(5) 0.029(3) 0.051(4) 0.016(3) 0.030(4) 0.016(3)
C7 0.033(3) 0.027(3) 0.048(4) 0.014(3) 0.026(3) 0.012(3)
C8 0.046(4) 0.062(4) 0.067(4) 0.038(3) 0.040(3) 0.044(3)
C9 0.031(3) 0.061(4) 0.045(3) 0.029(3) 0.026(3) 0.031(3)
Cu1A 0.040(2) 0.0203(12) 0.054(3) 0.0124(13) 0.031(2) 0.0085(13)
N1A 0.033(8) 0.028(5) 0.043(9) 0.014(5) 0.026(7) 0.015(5)
N2A 0.034(11) 0.020(5) 0.040(7) 0.007(5) 0.026(7) 0.008(4)
N3A 0.031(6) 0.031(7) 0.040(8) 0.011(5) 0.022(5) 0.011(6)
N6A 0.025(2) 0.027(2) 0.037(2) 0.0148(19) 0.0190(19) 0.013(2)
C1A 0.039(9) 0.017(5) 0.058(14) 0.012(6) 0.034(10) 0.017(6)
C4A 0.024(11) 0.020(5) 0.038(6) 0.005(5) 0.017(7) 0.007(4)
C7A 0.033(3) 0.027(3) 0.048(4) 0.014(3) 0.026(3) 0.012(3)
C8A 0.029(6) 0.040(8) 0.041(7) 0.010(5) 0.022(5) 0.010(6)
C9A 0.025(5) 0.043(8) 0.038(6) 0.012(5) 0.016(4) 0.013(6)
F1B 0.0664(19) 0.077(2) 0.0661(18) 0.0290(16) 0.0310(15) 0.0294(15)
Sb1B 0.165(5) 0.103(4) 0.079(3) 0.023(3) 0.069(3) 0.017(2)
F2B 0.0664(19) 0.077(2) 0.0661(18) 0.0290(16) 0.0310(15) 0.0294(15)
F3B 0.0664(19) 0.077(2) 0.0661(18) 0.0290(16) 0.0310(15) 0.0294(15)
F4B 0.0664(19) 0.077(2) 0.0661(18) 0.0290(16) 0.0310(15) 0.0294(15)
F5B 0.0664(19) 0.077(2) 0.0661(18) 0.0290(16) 0.0310(15) 0.0294(15)
F6B 0.0664(19) 0.077(2) 0.0661(18) 0.0290(16) 0.0310(15) 0.0294(15)
Sb1A 0.0351(5) 0.0419(5) 0.0380(5) 0.0219(5) 0.0094(4) 0.0150(4)
F1A 0.101(8) 0.131(9) 0.063(5) 0.079(7) 0.039(5) 0.049(6)
F2A 0.103(8) 0.094(8) 0.066(5) 0.061(7) 0.053(6) 0.041(5)
F3A 0.171(12) 0.070(6) 0.138(11) 0.035(6) 0.084(9) 0.022(6)
F5A 0.042(5) 0.130(10) 0.059(6) 0.044(5) 0.008(4) 0.043(6)
F4A 0.199(12) 0.107(7) 0.122(10) 0.091(7) 0.082(9) 0.047(6)
F6A 0.093(7) 0.232(14) 0.106(9) 0.096(8) 0.036(6) 0.062(9)
F5 0.0664(19) 0.077(2) 0.0661(18) 0.0290(16) 0.0310(15) 0.0294(15)
F6 0.0664(19) 0.077(2) 0.0661(18) 0.0290(16) 0.0310(15) 0.0294(15)
Sb1 0.0309(4) 0.0391(4) 0.0346(4) 0.0130(3) 0.0151(3) 0.0199(3)
F1 0.0664(19) 0.077(2) 0.0661(18) 0.0290(16) 0.0310(15) 0.0294(15)
F2 0.0664(19) 0.077(2) 0.0661(18) 0.0290(16) 0.0310(15) 0.0294(15)
F3 0.0664(19) 0.077(2) 0.0661(18) 0.0290(16) 0.0310(15) 0.0294(15)
F4 0.0664(19) 0.077(2) 0.0661(18) 0.0290(16) 0.0310(15) 0.0294(15)
C118 0.141(8) 0.154(8) 0.065(4) -0.024(6) 0.031(4) 0.026(5)
C117 0.141(8) 0.154(8) 0.065(4) -0.024(6) 0.031(4) 0.026(5)
C116 0.141(8) 0.154(8) 0.065(4) -0.024(6) 0.031(4) 0.026(5)
C115 0.141(8) 0.154(8) 0.065(4) -0.024(6) 0.031(4) 0.026(5)
O4 0.141(8) 0.154(8) 0.065(4) -0.024(6) 0.031(4) 0.026(5)

loop_
_atom_type_symbol
_atom_type_description
_atom_type_scat_dispersion_real
_atom_type_scat_dispersion_imag
_atom_type_scat_source
C C 0.0033 0.0016 'International Tables Vol C Tables 4.2.6.8 and 6.1.1.4'
H H 0.0000 0.0000 'International Tables Vol C Tables 4.2.6.8 and 6.1.1.4'
Cu Cu 0.3201 1.2651 'International Tables Vol C Tables 4.2.6.8 and 6.1.1.4'
F F 0.0171 0.0103 'International Tables Vol C Tables 4.2.6.8 and 6.1.1.4'
N N 0.0061 0.0033 'International Tables Vol C Tables 4.2.6.8 and 6.1.1.4'
O O 0.0106 0.0060 'International Tables Vol C Tables 4.2.6.8 and 6.1.1.4'
Sb Sb -0.5866 1.5461 'International Tables Vol C Tables 4.2.6.8 and 6.1.1.4'

loop_
_geom_angle_atom_site_label_1
_geom_angle_atom_site_label_2
_geom_angle_atom_site_label_3
_geom_angle
C1 N4 C3 108.5(4)
C3 N4 C1A 100.8(9)
C1 N4 C24 123.5(4)
C3 N4 C24 128.1(4)
C1A N4 C24 124.7(9)
C4 N5 C6 104.7(5)
C6 N5 C4A 110.4(9)
C4 N5 C47 124.6(5)
C6 N5 C47 130.1(4)
C4A N5 C47 116.6(10)
C11 N7 C10 112.4(4)
C11 N7 H222 111.(3)
C10 N7 H222 110.(3)
C34 N8 C33 113.0(4)
C34 N8 H223 108.(4)
C33 N8 H223 101.(4)
C57 N9 C56 111.5(4)
C57 N9 H224 121.(6)
C56 N9 H224 109.(6)
C31 N10 C32 112.7(4)
C31 N10 H225 116.(5)
C32 N10 H225 111.(5)
C54 N11 C55 110.8(4)
C54 N11 H227 109.(4)
C55 N11 H227 107.(4)
C77 N12 C78 113.7(4)
C77 N12 H226 118.(4)
C78 N12 H226 114.(4)
C3 C2 N1A 109.0(8)
C3 C2 N1 109.0(4)
C3 C2 H2A 125.5
N1 C2 H2A 125.5
C3 C2 H2B 125.5
N1A C2 H2B 125.5
C2 C3 N4 106.5(4)
C2 C3 H3 126.7
N4 C3 H3 126.7
N2 C5 C6 110.4(5)
C6 C5 N2A 104.3(7)
N2 C5 H5A 124.8
C6 C5 H5A 124.8
C6 C5 H5B 127.9
N2A C5 H5B 127.9
C5 C6 N5 106.9(4)
C5 C6 H6 126.5
N5 C6 H6 126.5
N7 C10 C79 110.6(4)
N7 C10 H10A 109.5
C79 C10 H10A 109.5
N7 C10 H10B 109.5
C79 C10 H10B 109.5
H10A C10 H10B 108.1
N7 C11 C12 112.9(4)
N7 C11 H11A 109.0
C12 C11 H11A 109.0
N7 C11 H11B 109.0
C12 C11 H11B 109.0
H11A C11 H11B 107.8
C17 C12 C13 118.2(4)
C17 C12 C11 121.7(4)
C13 C12 C11 120.0(4)
C14 C13 C12 120.7(4)
C14 C13 H13 119.7
C12 C13 H13 119.7
C13 C14 C15 121.3(4)
C13 C14 H14 119.4
C15 C14 H14 119.4
C14 C15 C16 118.0(4)
C14 C15 C18 121.0(4)
C16 C15 C18 121.0(4)
C17 C16 C15 120.9(4)
C17 C16 H16 119.5
C15 C16 H16 119.5
C16 C17 C12 121.0(4)
C16 C17 H17 119.5
C12 C17 H17 119.5
C19 C18 C23 119.2(4)
C19 C18 C15 119.7(4)
C23 C18 C15 121.1(4)
C20 C19 C18 121.0(4)
C20 C19 H19 119.5
C18 C19 H19 119.5
C19 C20 C21 119.8(4)
C19 C20 H20 120.1
C21 C20 H20 120.1
C22 C21 C20 120.6(4)
C22 C21 H21 119.7
C20 C21 H21 119.7
C21 C22 C23 119.8(4)
C21 C22 C25 118.9(4)
C23 C22 C25 121.3(4)
C22 C23 C18 119.5(4)
C22 C23 C24 121.1(4)
C18 C23 C24 119.3(4)
N4 C24 C23 112.1(3)
N4 C24 H24A 109.2
C23 C24 H24A 109.2
N4 C24 H24B 109.2
C23 C24 H24B 109.2
H24A C24 H24B 107.9
C30 C25 C26 118.2(4)
C30 C25 C22 119.6(4)
C26 C25 C22 122.2(4)
C25 C26 C27 120.8(5)
C25 C26 H26 119.6
C27 C26 H26 119.6
C28 C27 C26 120.8(5)
C28 C27 H27 119.6
C26 C27 H27 119.6
C27 C28 C29 118.7(5)
C27 C28 C31 121.4(5)
C29 C28 C31 119.9(5)
C30 C29 C28 120.6(6)
C30 C29 H29 119.7
C28 C29 H29 119.7
C25 C30 C29 120.9(5)
C25 C30 H30 119.6
C29 C30 H30 119.6
N10 C31 C28 110.8(4)
N10 C31 H31A 109.5
C28 C31 H31A 109.5
N10 C31 H31B 109.5
C28 C31 H31B 109.5
H31A C31 H31B 108.1
N10 C32 C91 110.8(4)
N10 C32 H32A 109.5
C91 C32 H32A 109.5
N10 C32 H32B 109.5
C91 C32 H32B 109.5
H32A C32 H32B 108.1
N8 C33 C81 109.6(4)
N8 C33 H33A 109.8
C81 C33 H33A 109.8
N8 C33 H33B 109.8
C81 C33 H33B 109.8
H33A C33 H33B 108.2
N8 C34 C35 110.4(4)
N8 C34 H34A 109.6
C35 C34 H34A 109.6
N8 C34 H34B 109.6
C35 C34 H34B 109.6
H34A C34 H34B 108.1
C36 C35 C40 119.3(5)
C36 C35 C34 120.2(5)
C40 C35 C34 120.4(5)
C35 C36 C37 121.1(5)
C35 C36 H36 119.5
C37 C36 H36 119.5
C38 C37 C36 120.2(5)
C38 C37 H37 119.9
C36 C37 H37 119.9
C37 C38 C39 118.4(4)
C37 C38 C41 118.4(5)
C39 C38 C41 123.2(4)
C40 C39 C38 120.9(5)
C40 C39 H39 119.6
C38 C39 H39 119.6
C39 C40 C35 120.1(5)
C39 C40 H40 120.0
C35 C40 H40 120.0
C42 C41 C46 119.2(4)
C42 C41 C38 117.8(4)
C46 C41 C38 123.0(4)
C43 C42 C41 121.6(4)
C43 C42 H42 119.2
C41 C42 H42 119.2
C44 C43 C42 119.5(5)
C44 C43 H43 120.3
C42 C43 H43 120.3
C43 C44 C45 120.9(4)
C43 C44 H44 119.5
C45 C44 H44 119.5
C44 C45 C46 119.7(4)
C44 C45 C48 118.4(4)
C46 C45 C48 121.9(4)
C41 C46 C45 119.1(4)
C41 C46 C47 121.2(4)
C45 C46 C47 119.7(4)
N5 C47 C46 113.4(4)
N5 C47 H47A 108.9
C46 C47 H47A 108.9
N5 C47 H47B 108.9
C46 C47 H47B 108.9
H47A C47 H47B 107.7
C49 C48 C53 117.5(4)
C49 C48 C45 120.8(4)
C53 C48 C45 121.6(4)
C50 C49 C48 121.1(4)
C50 C49 H49 119.5
C48 C49 H49 119.5
C49 C50 C51 120.9(4)
C49 C50 H50 119.5
C51 C50 H50 119.5
C52 C51 C50 118.5(4)
C52 C51 C54 122.3(4)
C50 C51 C54 119.1(4)
C53 C52 C51 120.5(4)
C53 C52 H52 119.8
C51 C52 H52 119.8
C52 C53 C48 121.6(4)
C52 C53 H53 119.2
C48 C53 H53 119.2
N11 C54 C51 113.8(4)
N11 C54 H54A 108.8
C51 C54 H54A 108.8
N11 C54 H54B 108.8
C51 C54 H54B 108.8
H54A C54 H54B 107.7
N11 C55 C95 110.9(4)
N11 C55 H55A 109.5
C95 C55 H55A 109.5
N11 C55 H55B 109.5
C95 C55 H55B 109.5
H55A C55 H55B 108.0
N9 C56 C83 111.6(4)
N9 C56 H56A 109.3
C83 C56 H56A 109.3
N9 C56 H56B 109.3
C83 C56 H56B 109.3
H56A C56 H56B 108.0
N9 C57 C58 111.9(5)
N9 C57 H57A 109.2
C58 C57 H57A 109.2
N9 C57 H57B 109.2
C58 C57 H57B 109.2
H57A C57 H57B 107.9
C63 C58 C59 117.4(5)
C63 C58 C57 120.2(5)
C59 C58 C57 122.3(5)
C58 C59 C60 121.1(5)
C58 C59 H59 119.5
C60 C59 H59 119.5
C61 C60 C59 121.4(5)
C61 C60 H60 119.3
C59 C60 H60 119.3
C62 C61 C60 117.1(5)
C62 C61 C64 118.3(4)
C60 C61 C64 124.5(4)
C61 C62 C63 121.5(5)
C61 C62 H62 119.3
C63 C62 H62 119.3
C58 C63 C62 121.5(6)
C58 C63 H63 119.3
C62 C63 H63 119.3
C65 C64 C69 119.8(4)
C65 C64 C61 117.3(4)
C69 C64 C61 122.7(4)
C66 C65 C64 121.0(4)
C66 C65 H65 119.5
C64 C65 H65 119.5
C65 C66 C67 119.5(4)
C65 C66 H66 120.3
C67 C66 H66 120.3
C66 C67 C68 120.9(4)
C66 C67 H67 119.6
C68 C67 H67 119.6
C67 C68 C69 119.4(4)
C67 C68 C71 118.2(4)
C69 C68 C71 122.2(4)
C64 C69 C68 119.3(4)
C64 C69 C70 121.3(4)
C68 C69 C70 119.4(4)
N6A C70 C69 110.4(6)
N6 C70 C69 114.5(4)
N6 C70 H70A 108.6
C69 C70 H70A 108.6
N6 C70 H70B 108.6
C69 C70 H70B 108.6
H70A C70 H70B 107.6
N6A C70 H70D 109.6
C69 C70 H70D 109.6
N6A C70 H70E 109.6
C69 C70 H70E 109.6
H70D C70 H70E 108.1
C72 C71 C76 118.1(4)
C72 C71 C68 124.2(4)
C76 C71 C68 117.6(4)
C71 C72 C73 120.6(4)
C71 C72 H72 119.7
C73 C72 H72 119.7
C74 C73 C72 121.4(4)
C74 C73 H73 119.3
C72 C73 H73 119.3
C73 C74 C75 118.0(4)
C73 C74 C77 122.4(4)
C75 C74 C77 119.5(4)
C76 C75 C74 120.5(4)
C76 C75 H75 119.7
C74 C75 H75 119.7
C75 C76 C71 121.4(4)
C75 C76 H76 119.3
C71 C76 H76 119.3
N12 C77 C74 112.4(4)
N12 C77 H77A 109.1
C74 C77 H77A 109.1
N12 C77 H77B 109.1
C74 C77 H77B 109.1
H77A C77 H77B 107.9
N12 C78 C93 110.2(3)
N12 C78 H78A 109.6
C93 C78 H78A 109.6
N12 C78 H78B 109.6
C93 C78 H78B 109.6
H78A C78 H78B 108.1
C84 C79 C80 120.2(4)
C84 C79 C10 119.9(4)
C80 C79 C10 119.7(4)
C81 C80 C79 118.9(4)
C81 C80 C85 121.2(4)
C79 C80 C85 119.9(5)
C82 C81 C80 121.0(4)
C82 C81 C33 119.8(5)
C80 C81 C33 119.0(5)
C81 C82 C83 119.6(4)
C81 C82 C87 120.4(4)
C83 C82 C87 120.0(4)
C84 C83 C82 119.9(4)
C84 C83 C56 119.9(4)
C82 C83 C56 120.1(4)
C79 C84 C83 120.2(4)
C79 C84 C89 120.2(4)
C83 C84 C89 119.6(4)
C80 C85 C86 113.4(4)
C80 C85 H85A 108.9
C86 C85 H85A 108.9
C80 C85 H85B 108.9
C86 C85 H85B 108.9
H85A C85 H85B 107.7
C85 C86 H86A 109.5
C85 C86 H86B 109.5
H86A C86 H86B 109.5
C85 C86 H86C 109.5
H86A C86 H86C 109.5
H86B C86 H86C 109.5
C82 C87 C88 112.2(5)
C82 C87 H87A 109.2
C88 C87 H87A 109.2
C82 C87 H87B 109.2
C88 C87 H87B 109.2
H87A C87 H87B 107.9
C87 C88 H88A 109.5
C87 C88 H88B 109.5
H88A C88 H88B 109.5
C87 C88 H88C 109.5
H88A C88 H88C 109.5
H88B C88 H88C 109.5
C84 C89 C90 113.6(3)
C84 C89 H89A 108.9
C90 C89 H89A 108.9
C84 C89 H89B 108.9
C90 C89 H89B 108.9
H89A C89 H89B 107.7
C89 C90 H90A 109.5
C89 C90 H90B 109.5
H90A C90 H90B 109.5
C89 C90 H90C 109.5
H90A C90 H90C 109.5
H90B C90 H90C 109.5
C92 C91 C96 120.3(4)
C92 C91 C32 119.5(4)
C96 C91 C32 120.2(4)
C93 C92 C91 119.5(4)
C93 C92 C97 120.3(4)
C91 C92 C97 120.2(4)
C92 C93 C94 120.8(4)
C92 C93 C78 120.7(4)
C94 C93 C78 118.4(4)
C93 C94 C95 119.0(4)
C93 C94 C99 120.6(4)
C95 C94 C99 120.5(4)
C96 C95 C94 120.8(4)
C96 C95 C55 119.1(4)
C94 C95 C55 120.1(4)
C95 C96 C91 119.6(4)
C95 C96 C101 120.0(4)
C91 C96 C101 120.4(4)
C92 C97 C98 113.1(4)
C92 C97 H97A 109.0
C98 C97 H97A 109.0
C92 C97 H97B 109.0
C98 C97 H97B 109.0
H97A C97 H97B 107.8
C97 C98 H98A 109.5
C97 C98 H98B 109.5
H98A C98 H98B 109.5
C97 C98 H98C 109.5
H98A C98 H98C 109.5
H98B C98 H98C 109.5
C94 C99 C100 113.1(4)
C94 C99 H99A 109.0
C100 C99 H99A 109.0
C94 C99 H99B 109.0
C100 C99 H99B 109.0
H99A C99 H99B 107.8
C99 C100 H10D 109.5
C99 C100 H10E 109.5
H10D C100 H10E 109.5
C99 C100 H10F 109.5
H10D C100 H10F 109.5
H10E C100 H10F 109.5
C96 C101 C102 114.0(4)
C96 C101 H10G 108.8
C102 C101 H10G 108.8
C96 C101 H10H 108.8
C102 C101 H10H 108.8
H10G C101 H10H 107.7
C101 C102 H10I 109.5
C101 C102 H10J 109.5
H10I C102 H10J 109.5
C101 C102 H10K 109.5
H10I C102 H10K 109.5
H10J C102 H10K 109.5
C109 O2 C108 114.9(8)
C108 C107 H10L 109.5
C108 C107 H10M 109.5
H10L C107 H10M 109.5
C108 C107 H10N 109.5
H10L C107 H10N 109.5
H10M C107 H10N 109.5
O2 C108 C107 112.7(11)
O2 C108 H10O 109.1
C107 C108 H10O 109.1
O2 C108 H10P 109.1
C107 C108 H10P 109.0
H10O C108 H10P 107.8
O2 C109 C110 110.8(10)
O2 C109 H10Q 109.5
C110 C109 H10Q 109.5
O2 C109 H10R 109.5
C110 C109 H10R 109.5
H10Q C109 H10R 108.1
C109 C110 H11D 109.5
C109 C110 H11E 109.5
H11D C110 H11E 109.5
C109 C110 H11F 109.5
H11D C110 H11F 109.5
H11E C110 H11F 109.5
C104 O1 C105 116.5(13)
C104 C103 H10S 109.5
C104 C103 H10T 109.5
H10S C103 H10T 109.5
C104 C103 H10U 109.5
H10S C103 H10U 109.5
H10T C103 H10U 109.5
O1 C104 C103 107.8(12)
O1 C104 H10V 110.1
C103 C104 H10V 110.1
O1 C104 H10W 110.1
C103 C104 H10W 110.1
H10V C104 H10W 108.5
O1 C105 C106 108.5(19)
O1 C105 H10X 110.0
C106 C105 H10X 110.0
O1 C105 H304 110.0
C106 C105 H304 110.0
H10X C105 H304 108.4
C105 C106 H300 109.5
C105 C106 H301 109.5
H300 C106 H301 109.5
C105 C106 H302 109.5
H300 C106 H302 109.5
H301 C106 H302 109.5
C112 O3 C113 122.1(12)
C112 C111 H11G 109.5
C112 C111 H11H 109.5
H11G C111 H11H 109.5
C112 C111 H11I 109.5
H11G C111 H11I 109.5
H11H C111 H11I 109.5
O3 C112 C111 108.0(15)
O3 C112 H2A1 110.1
C111 C112 H2A1 110.1
O3 C112 H2A2 110.1
C111 C112 H2A2 110.1
H2A1 C112 H2A2 108.4
O3 C113 C114 110.9(13)
O3 C113 H11J 109.5
C114 C113 H11J 109.5
O3 C113 H11K 109.5
C114 C113 H11K 109.5
H11J C113 H11K 108.1
C113 C114 H11L 109.5
C113 C114 H11M 109.5
H11L C114 H11M 109.5
C113 C114 H11N 109.5
H11L C114 H11N 109.5
H11M C114 H11N 109.5
N2 Cu1 N1 150.7(3)
N2 Cu1 N3 106.2(4)
N1 Cu1 N3 101.4(4)
C1 N1 C2 105.3(5)
C1 N1 Cu1 129.6(5)
C2 N1 Cu1 123.5(4)
C4 N2 C5 105.1(6)
C4 N2 Cu1 124.5(5)
C5 N2 Cu1 129.5(4)
C7 N3 C8 105.7(8)
C7 N3 Cu1 134.4(8)
C8 N3 Cu1 119.0(6)
C7 N6 C9 107.5(6)
C7 N6 C70 123.8(6)
C9 N6 C70 128.7(5)
N1 C1 N4 110.3(6)
N1 C1 H1 124.9
N4 C1 H1 124.9
N2 C4 N5 112.4(6)
N2 C4 H4 123.8
N5 C4 H4 123.8
N3 C7 N6 110.3(8)
N3 C7 H7 124.8
N6 C7 H7 124.8
C9 C8 N3 111.7(7)
C9 C8 H8 124.1
N3 C8 H8 124.1
C8 C9 N6 104.8(7)
C8 C9 H9 127.6
N6 C9 H9 127.6
N1A Cu1A N2A 149.2(8)
N1A Cu1A N3A 103.4(11)
N2A Cu1A N3A 105.2(11)
C1A N1A C2 101.7(15)
C1A N1A Cu1A 129.0(15)
C2 N1A Cu1A 125.7(11)
C4A N2A C5 106.3(15)
C4A N2A Cu1A 127.2(15)
C5 N2A Cu1A 125.2(11)
C7A N3A C8A 103.(2)
C7A N3A Cu1A 138.(2)
C8A N3A Cu1A 118.2(19)
C7A N6A C9A 103.6(17)
C7A N6A C70 119.3(17)
C9A N6A C70 135.8(14)
N1A C1A N4 115.0(17)
N1A C1A H1A 122.5
N4 C1A H1A 122.5
N2A C4A N5 107.6(18)
N2A C4A H4A 126.2
N5 C4A H4A 126.2
N6A C7A N3A 115.(2)
N6A C7A H7A 122.5
N3A C7A H7A 122.5
C9A C8A N3A 111.(2)
C9A C8A H8A 124.4
N3A C8A H8A 124.4
C8A C9A N6A 107.0(17)
C8A C9A H9A 126.5
N6A C9A H9A 126.5
F4B Sb1B F6B 93.3(7)
F4B Sb1B F5B 92.4(7)
F6B Sb1B F5B 173.6(10)
F4B Sb1B F1B 91.1(6)
F6B Sb1B F1B 87.9(12)
F5B Sb1B F1B 94.8(12)
F4B Sb1B F2B 89.6(6)
F6B Sb1B F2B 92.7(12)
F5B Sb1B F2B 84.6(12)
F1B Sb1B F2B 179.1(10)
F4B Sb1B F3B 178.0(10)
F6B Sb1B F3B 85.1(12)
F5B Sb1B F3B 89.1(11)
F1B Sb1B F3B 90.1(6)
F2B Sb1B F3B 89.3(6)
F4A Sb1A F6A 76.5(10)
F4A Sb1A F1A 85.2(7)
F6A Sb1A F1A 93.8(6)
F4A Sb1A F3A 177.4(8)
F6A Sb1A F3A 102.8(9)
F1A Sb1A F3A 92.3(7)
F4A Sb1A F2A 90.9(6)
F6A Sb1A F2A 88.8(6)
F1A Sb1A F2A 174.7(6)
F3A Sb1A F2A 91.7(6)
F4A Sb1A F5A 93.9(8)
F6A Sb1A F5A 170.4(9)
F1A Sb1A F5A 86.2(5)
F3A Sb1A F5A 86.7(8)
F2A Sb1A F5A 90.5(5)
F2 Sb1 F4 89.2(4)
F2 Sb1 F3 90.6(4)
F4 Sb1 F3 179.7(4)
F2 Sb1 F6 91.3(4)
F4 Sb1 F6 89.0(4)
F3 Sb1 F6 90.8(4)
F2 Sb1 F5 91.1(4)
F4 Sb1 F5 91.0(4)
F3 Sb1 F5 89.2(4)
F6 Sb1 F5 177.6(4)
F2 Sb1 F1 179.2(4)
F4 Sb1 F1 91.6(4)
F3 Sb1 F1 88.6(4)
F6 Sb1 F1 88.6(4)
F5 Sb1 F1 89.0(4)
C117 C118 H11O 109.5
C117 C118 H11P 109.5
H11O C118 H11P 109.5
C117 C118 H11Q 109.5
H11O C118 H11Q 109.5
H11P C118 H11Q 109.5
O4 C117 C118 115.4(16)
O4 C117 H11R 108.4
C118 C117 H11R 108.4
O4 C117 H11S 108.4
C118 C117 H11S 108.4
H11R C117 H11S 107.5
O4 C116 C115 97.6(15)
O4 C116 H11T 112.2
C115 C116 H11T 112.2
O4 C116 H11U 112.2
C115 C116 H11U 112.2
H11T C116 H11U 109.8
C116 C115 H11V 109.5
C116 C115 H11W 109.5
H11V C115 H11W 109.5
C116 C115 H11X 109.5
H11V C115 H11X 109.5
H11W C115 H11X 109.5
C116 O4 C117 107.9(14)

loop_
_geom_bond_atom_site_label_1
_geom_bond_atom_site_label_2
_geom_bond_distance
N4 C1 1.349(8)
N4 C3 1.366(6)
N4 C1A 1.39(2)
N4 C24 1.471(5)
N5 C4 1.340(8)
N5 C6 1.369(6)
N5 C4A 1.42(2)
N5 C47 1.477(6)
N7 C11 1.447(6)
N7 C10 1.462(6)
N7 H222 0.891(19)
N8 C34 1.457(6)
N8 C33 1.470(6)
N8 H223 0.89(2)
N9 C57 1.452(7)
N9 C56 1.469(6)
N9 H224 0.89(2)
N10 C31 1.460(7)
N10 C32 1.468(6)
N10 H225 0.90(2)
N11 C54 1.464(6)
N11 C55 1.472(6)
N11 H227 0.90(2)
N12 C77 1.443(6)
N12 C78 1.469(5)
N12 H226 0.89(2)
C2 C3 1.344(7)
C2 N1A 1.375(17)
C2 N1 1.413(8)
C2 H2A 0.95
C2 H2B 0.95
C3 H3 0.95
C5 N2 1.331(8)
C5 C6 1.347(7)
C5 N2A 1.578(19)
C5 H5A 0.95
C5 H5B 0.95
C6 H6 0.95
C10 C79 1.522(7)
C10 H10A 0.99
C10 H10B 0.99
C11 C12 1.513(7)
C11 H11A 0.99
C11 H11B 0.99
C12 C17 1.390(7)
C12 C13 1.401(6)
C13 C14 1.376(7)
C13 H13 0.95
C14 C15 1.395(6)
C14 H14 0.95
C15 C16 1.396(6)
C15 C18 1.486(6)
C16 C17 1.382(7)
C16 H16 0.95
C17 H17 0.95
C18 C19 1.394(6)
C18 C23 1.414(6)
C19 C20 1.377(7)
C19 H19 0.95
C20 C21 1.395(6)
C20 H20 0.95
C21 C22 1.388(7)
C21 H21 0.95
C22 C23 1.403(7)
C22 C25 1.500(6)
C23 C24 1.505(6)
C24 H24A 0.99
C24 H24B 0.99
C25 C30 1.381(8)
C25 C26 1.392(7)
C26 C27 1.394(7)
C26 H26 0.95
C27 C28 1.372(8)
C27 H27 0.95
C28 C29 1.393(8)
C28 C31 1.515(7)
C29 C30 1.392(7)
C29 H29 0.95
C30 H30 0.95
C31 H31A 0.99
C31 H31B 0.99
C32 C91 1.511(7)
C32 H32A 0.99
C32 H32B 0.99
C33 C81 1.525(6)
C33 H33A 0.99
C33 H33B 0.99
C34 C35 1.520(7)
C34 H34A 0.99
C34 H34B 0.99
C35 C36 1.377(8)
C35 C40 1.399(8)
C36 C37 1.396(7)
C36 H36 0.95
C37 C38 1.394(7)
C37 H37 0.95
C38 C39 1.410(8)
C38 C41 1.493(6)
C39 C40 1.385(7)
C39 H39 0.95
C40 H40 0.95
C41 C42 1.392(7)
C41 C46 1.405(6)
C42 C43 1.386(7)
C42 H42 0.95
C43 C44 1.377(7)
C43 H43 0.95
C44 C45 1.392(7)
C44 H44 0.95
C45 C46 1.418(6)
C45 C48 1.491(6)
C46 C47 1.509(7)
C47 H47A 0.99
C47 H47B 0.99
C48 C49 1.396(6)
C48 C53 1.402(6)
C49 C50 1.378(7)
C49 H49 0.95
C50 C51 1.394(6)
C50 H50 0.95
C51 C52 1.390(7)
C51 C54 1.514(6)
C52 C53 1.377(7)
C52 H52 0.95
C53 H53 0.95
C54 H54A 0.99
C54 H54B 0.99
C55 C95 1.519(6)
C55 H55A 0.99
C55 H55B 0.99
C56 C83 1.512(7)
C56 H56A 0.99
C56 H56B 0.99
C57 C58 1.523(7)
C57 H57A 0.99
C57 H57B 0.99
C58 C63 1.363(8)
C58 C59 1.374(8)
C59 C60 1.391(7)
C59 H59 0.95
C60 C61 1.374(7)
C60 H60 0.95
C61 C62 1.368(8)
C61 C64 1.499(6)
C62 C63 1.390(8)
C62 H62 0.95
C63 H63 0.95
C64 C65 1.397(7)
C64 C69 1.400(7)
C65 C66 1.381(7)
C65 H65 0.95
C66 C67 1.384(6)
C66 H66 0.95
C67 C68 1.403(6)
C67 H67 0.95
C68 C69 1.408(6)
C68 C71 1.489(6)
C69 C70 1.528(6)
C70 N6A 1.488(15)
C70 N6 1.496(6)
C70 H70A 0.99
C70 H70B 0.99
C70 H70D 0.99
C70 H70E 0.99
C71 C72 1.392(6)
C71 C76 1.400(6)
C72 C73 1.396(6)
C72 H72 0.95
C73 C74 1.394(6)
C73 H73 0.95
C74 C75 1.402(6)
C74 C77 1.502(6)
C75 C76 1.388(6)
C75 H75 0.95
C76 H76 0.95
C77 H77A 0.99
C77 H77B 0.99
C78 C93 1.519(6)
C78 H78A 0.99
C78 H78B 0.99
C79 C84 1.397(7)
C79 C80 1.417(6)
C80 C81 1.402(7)
C80 C85 1.525(7)
C81 C82 1.393(7)
C82 C83 1.412(6)
C82 C87 1.515(7)
C83 C84 1.398(6)
C84 C89 1.526(6)
C85 C86 1.532(8)
C85 H85A 0.99
C85 H85B 0.99
C86 H86A 0.98
C86 H86B 0.98
C86 H86C 0.98
C87 C88 1.533(7)
C87 H87A 0.99
C87 H87B 0.99
C88 H88A 0.98
C88 H88B 0.98
C88 H88C 0.98
C89 C90 1.535(6)
C89 H89A 0.99
C89 H89B 0.99
C90 H90A 0.98
C90 H90B 0.98
C90 H90C 0.98
C91 C92 1.405(6)
C91 C96 1.415(6)
C92 C93 1.404(6)
C92 C97 1.516(6)
C93 C94 1.411(6)
C94 C95 1.411(6)
C94 C99 1.509(7)
C95 C96 1.397(7)
C96 C101 1.512(6)
C97 C98 1.528(6)
C97 H97A 0.99
C97 H97B 0.99
C98 H98A 0.98
C98 H98B 0.98
C98 H98C 0.98
C99 C100 1.537(6)
C99 H99A 0.99
C99 H99B 0.99
C100 H10D 0.98
C100 H10E 0.98
C100 H10F 0.98
C101 C102 1.545(6)
C101 H10G 0.99
C101 H10H 0.99
C102 H10I 0.98
C102 H10J 0.98
C102 H10K 0.98
O2 C109 1.418(10)
O2 C108 1.427(10)
C107 C108 1.504(12)
C107 H10L 0.98
C107 H10M 0.98
C107 H10N 0.98
C108 H10O 0.99
C108 H10P 0.99
C109 C110 1.499(14)
C109 H10Q 0.99
C109 H10R 0.99
C110 H11D 0.98
C110 H11E 0.98
C110 H11F 0.98
O1 C104 1.394(13)
O1 C105 1.428(13)
C103 C104 1.487(12)
C103 H10S 0.98
C103 H10T 0.98
C103 H10U 0.98
C104 H10V 0.99
C104 H10W 0.99
C105 C106 1.499(15)
C105 H10X 0.99
C105 H304 0.99
C106 H300 0.98
C106 H301 0.98
C106 H302 0.98
O3 C112 1.403(13)
O3 C113 1.426(13)
C111 C112 1.505(15)
C111 H11G 0.98
C111 H11H 0.98
C111 H11I 0.98
C112 H2A1 0.99
C112 H2A2 0.99
C113 C114 1.537(12)
C113 H11J 0.99
C113 H11K 0.99
C114 H11L 0.98
C114 H11M 0.98
C114 H11N 0.98
Cu1 N2 1.911(6)
Cu1 N1 1.916(6)
Cu1 N3 2.117(10)
N1 C1 1.330(9)
N2 C4 1.323(9)
N3 C7 1.327(11)
N3 C8 1.357(13)
N6 C7 1.358(10)
N6 C9 1.387(9)
C1 H1 0.95
C4 H4 0.95
C7 H7 0.95
C8 C9 1.346(10)
C8 H8 0.95
C9 H9 0.95
Cu1A N1A 1.888(17)
Cu1A N2A 1.894(18)
Cu1A N3A 2.12(3)
N1A C1A 1.30(3)
N2A C4A 1.30(3)
N3A C7A 1.31(4)
N3A C8A 1.35(3)
N6A C7A 1.30(3)
N6A C9A 1.39(2)
C1A H1A 0.95
C4A H4A 0.95
C7A H7A 0.95
C8A C9A 1.31(3)
C8A H8A 0.95
C9A H9A 0.95
F1B Sb1B 1.830(12)
Sb1B F4B 1.806(12)
Sb1B F6B 1.809(12)
Sb1B F5B 1.818(12)
Sb1B F2B 1.837(12)
Sb1B F3B 1.841(12)
Sb1A F4A 1.779(16)
Sb1A F6A 1.820(14)
Sb1A F1A 1.846(11)
Sb1A F3A 1.862(15)
Sb1A F2A 1.873(10)
Sb1A F5A 1.874(10)
F5 Sb1 1.869(8)
F6 Sb1 1.863(9)
Sb1 F2 1.856(8)
Sb1 F4 1.858(8)
Sb1 F3 1.863(8)
Sb1 F1 1.883(8)
C118 C117 1.459(14)
C118 H11O 0.98
C118 H11P 0.98
C118 H11Q 0.98
C117 O4 1.455(14)
C117 H11R 0.99
C117 H11S 0.99
C116 O4 1.410(14)
C116 C115 1.501(15)
C116 H11T 0.99
C116 H11U 0.99
C115 H11V 0.98
C115 H11W 0.98
C115 H11X 0.98

loop_
_geom_hbond_atom_site_label_D
_geom_hbond_atom_site_label_H
_geom_hbond_atom_site_label_A
_geom_hbond_distance_DH
_geom_hbond_distance_HA
_geom_hbond_distance_DA
_geom_hbond_angle_DHA
N7 H222 F6 0.891(19) 2.39(3) 3.218(9) 155.(4)
N7 H222 O1 0.891(19) 2.34(2) 3.218(10) 168.(4)
N8 H223 F4 0.89(2) 2.32(3) 3.178(10) 161.(5)
N10 H225 O4 0.90(2) 2.37(3) 3.255(14) 169.(7)
N9 H224 O2 0.89(2) 2.56(4) 3.420(7) 162.(8)

loop_
_geom_torsion_atom_site_label_1
_geom_torsion_atom_site_label_2
_geom_torsion_atom_site_label_3
_geom_torsion_atom_site_label_4
_geom_torsion
N1A C2 C3 N4 27.7(11)
N1 C2 C3 N4 -5.9(6)
C1 N4 C3 C2 6.7(6)
C1A N4 C3 C2 -22.6(12)
C24 N4 C3 C2 -174.9(5)
N2 C5 C6 N5 6.6(7)
N2A C5 C6 N5 -19.6(9)
C4 N5 C6 C5 -6.5(6)
C4A N5 C6 C5 22.3(11)
C47 N5 C6 C5 -177.8(5)
C11 N7 C10 C79 165.6(4)
C10 N7 C11 C12 166.5(4)
N7 C11 C12 C17 -32.2(6)
N7 C11 C12 C13 150.8(4)
C17 C12 C13 C14 -1.2(7)
C11 C12 C13 C14 175.9(4)
C12 C13 C14 C15 -0.4(7)
C13 C14 C15 C16 1.6(6)
C13 C14 C15 C18 -177.8(4)
C14 C15 C16 C17 -1.3(6)
C18 C15 C16 C17 178.1(4)
C15 C16 C17 C12 -0.3(7)
C13 C12 C17 C16 1.5(7)
C11 C12 C17 C16 -175.5(4)
C14 C15 C18 C19 96.5(5)
C16 C15 C18 C19 -82.9(5)
C14 C15 C18 C23 -84.3(5)
C16 C15 C18 C23 96.3(5)
C23 C18 C19 C20 -0.5(7)
C15 C18 C19 C20 178.6(4)
C18 C19 C20 C21 -1.2(7)
C19 C20 C21 C22 2.1(7)
C20 C21 C22 C23 -1.0(7)
C20 C21 C22 C25 -178.1(4)
C21 C22 C23 C18 -0.8(6)
C25 C22 C23 C18 176.2(4)
C21 C22 C23 C24 -178.4(4)
C25 C22 C23 C24 -1.4(6)
C19 C18 C23 C22 1.5(6)
C15 C18 C23 C22 -177.6(4)
C19 C18 C23 C24 179.2(4)
C15 C18 C23 C24 0.1(6)
C1 N4 C24 C23 152.2(5)
C3 N4 C24 C23 -25.9(6)
C1A N4 C24 C23 -172.2(14)
C22 C23 C24 N4 97.9(5)
C18 C23 C24 N4 -79.8(5)
C21 C22 C25 C30 66.9(6)
C23 C22 C25 C30 -110.1(6)
C21 C22 C25 C26 -112.4(6)
C23 C22 C25 C26 70.6(6)
C30 C25 C26 C27 1.5(8)
C22 C25 C26 C27 -179.2(5)
C25 C26 C27 C28 0.1(8)
C26 C27 C28 C29 -0.5(8)
C26 C27 C28 C31 178.2(5)
C27 C28 C29 C30 -0.6(9)
C31 C28 C29 C30 -179.4(6)
C26 C25 C30 C29 -2.6(9)
C22 C25 C30 C29 178.1(5)
C28 C29 C30 C25 2.1(10)
C32 N10 C31 C28 -173.9(5)
C27 C28 C31 N10 -125.7(6)
C29 C28 C31 N10 53.0(7)
C31 N10 C32 C91 -175.0(4)
C34 N8 C33 C81 -169.2(5)
C33 N8 C34 C35 -176.8(5)
N8 C34 C35 C36 72.6(7)
N8 C34 C35 C40 -104.5(6)
C40 C35 C36 C37 -2.0(8)
C34 C35 C36 C37 -179.1(4)
C35 C36 C37 C38 0.0(7)
C36 C37 C38 C39 1.6(7)
C36 C37 C38 C41 -177.0(4)
C37 C38 C39 C40 -1.1(8)
C41 C38 C39 C40 177.4(5)
C38 C39 C40 C35 -0.9(8)
C36 C35 C40 C39 2.5(8)
C34 C35 C40 C39 179.6(5)
C37 C38 C41 C42 56.4(6)
C39 C38 C41 C42 -122.1(5)
C37 C38 C41 C46 -122.1(5)
C39 C38 C41 C46 59.4(6)
C46 C41 C42 C43 -0.4(7)
C38 C41 C42 C43 -179.0(4)
C41 C42 C43 C44 1.2(7)
C42 C43 C44 C45 0.7(7)
C43 C44 C45 C46 -3.3(7)
C43 C44 C45 C48 176.4(4)
C42 C41 C46 C45 -2.2(6)
C38 C41 C46 C45 176.3(4)
C42 C41 C46 C47 175.4(4)
C38 C41 C46 C47 -6.1(6)
C44 C45 C46 C41 4.0(6)
C48 C45 C46 C41 -175.7(4)
C44 C45 C46 C47 -173.6(4)
C48 C45 C46 C47 6.6(6)
C4 N5 C47 C46 176.3(6)
C6 N5 C47 C46 -13.9(7)
C4A N5 C47 C46 144.9(10)
C41 C46 C47 N5 81.0(5)
C45 C46 C47 N5 -101.4(5)
C44 C45 C48 C49 53.7(6)
C46 C45 C48 C49 -126.6(5)
C44 C45 C48 C53 -122.8(5)
C46 C45 C48 C53 56.9(7)
C53 C48 C49 C50 -0.2(8)
C45 C48 C49 C50 -176.8(5)
C48 C49 C50 C51 0.6(8)
C49 C50 C51 C52 -0.3(8)
C49 C50 C51 C54 177.6(5)
C50 C51 C52 C53 -0.4(8)
C54 C51 C52 C53 -178.3(5)
C51 C52 C53 C48 0.8(8)
C49 C48 C53 C52 -0.5(8)
C45 C48 C53 C52 176.1(5)
C55 N11 C54 C51 174.1(5)
C52 C51 C54 N11 -6.1(8)
C50 C51 C54 N11 176.1(5)
C54 N11 C55 C95 163.0(4)
C57 N9 C56 C83 -177.8(5)
C56 N9 C57 C58 167.4(5)
N9 C57 C58 C63 -51.2(10)
N9 C57 C58 C59 132.8(7)
C63 C58 C59 C60 -1.0(11)
C57 C58 C59 C60 175.1(6)
C58 C59 C60 C61 2.6(11)
C59 C60 C61 C62 -2.7(10)
C59 C60 C61 C64 -178.4(6)
C60 C61 C62 C63 1.4(13)
C64 C61 C62 C63 177.4(8)
C59 C58 C63 C62 -0.4(14)
C57 C58 C63 C62 -176.6(9)
C61 C62 C63 C58 0.2(16)
C62 C61 C64 C65 -69.1(7)
C60 C61 C64 C65 106.5(6)
C62 C61 C64 C69 105.7(7)
C60 C61 C64 C69 -78.6(7)
C69 C64 C65 C66 -0.3(7)
C61 C64 C65 C66 174.7(4)
C64 C65 C66 C67 -2.5(7)
C65 C66 C67 C68 2.2(7)
C66 C67 C68 C69 0.8(6)
C66 C67 C68 C71 -174.6(4)
C65 C64 C69 C68 3.3(6)
C61 C64 C69 C68 -171.4(4)
C65 C64 C69 C70 -177.7(4)
C61 C64 C69 C70 7.6(6)
C67 C68 C69 C64 -3.6(6)
C71 C68 C69 C64 171.7(4)
C67 C68 C69 C70 177.4(4)
C71 C68 C69 C70 -7.3(6)
C64 C69 C70 N6A -61.9(8)
C68 C69 C70 N6A 117.1(8)
C64 C69 C70 N6 -102.5(5)
C68 C69 C70 N6 76.4(5)
C67 C68 C71 C72 -108.7(5)
C69 C68 C71 C72 76.0(6)
C67 C68 C71 C76 68.9(5)
C69 C68 C71 C76 -106.4(5)
C76 C71 C72 C73 2.1(6)
C68 C71 C72 C73 179.6(4)
C71 C72 C73 C74 -1.9(7)
C72 C73 C74 C75 0.7(7)
C72 C73 C74 C77 -176.6(4)
C73 C74 C75 C76 0.4(7)
C77 C74 C75 C76 177.7(4)
C74 C75 C76 C71 -0.2(7)
C72 C71 C76 C75 -1.0(7)
C68 C71 C76 C75 -178.8(4)
C78 N12 C77 C74 -169.3(4)
C73 C74 C77 N12 -134.9(5)
C75 C74 C77 N12 47.8(6)
C77 N12 C78 C93 177.7(4)
N7 C10 C79 C84 78.8(5)
N7 C10 C79 C80 -96.8(5)
C84 C79 C80 C81 3.1(6)
C10 C79 C80 C81 178.7(4)
C84 C79 C80 C85 -177.2(4)
C10 C79 C80 C85 -1.6(6)
C79 C80 C81 C82 -2.8(6)
C85 C80 C81 C82 177.5(4)
C79 C80 C81 C33 -178.8(4)
C85 C80 C81 C33 1.5(6)
N8 C33 C81 C82 -81.3(6)
N8 C33 C81 C80 94.7(6)
C80 C81 C82 C83 2.0(6)
C33 C81 C82 C83 177.9(4)
C80 C81 C82 C87 -177.8(4)
C33 C81 C82 C87 -1.9(6)
C81 C82 C83 C84 -1.3(6)
C87 C82 C83 C84 178.5(4)
C81 C82 C83 C56 -178.7(4)
C87 C82 C83 C56 1.1(6)
N9 C56 C83 C84 -84.0(5)
N9 C56 C83 C82 93.4(5)
C80 C79 C84 C83 -2.5(6)
C10 C79 C84 C83 -178.1(4)
C80 C79 C84 C89 177.0(4)
C10 C79 C84 C89 1.4(6)
C82 C83 C84 C79 1.6(6)
C56 C83 C84 C79 179.0(4)
C82 C83 C84 C89 -177.9(4)
C56 C83 C84 C89 -0.5(6)
C81 C80 C85 C86 90.8(6)
C79 C80 C85 C86 -88.9(6)
C81 C82 C87 C88 -88.9(5)
C83 C82 C87 C88 91.3(6)
C79 C84 C89 C90 92.9(5)
C83 C84 C89 C90 -87.6(5)
N10 C32 C91 C92 -80.0(5)
N10 C32 C91 C96 97.7(5)
C96 C91 C92 C93 2.7(6)
C32 C91 C92 C93 -179.6(4)
C96 C91 C92 C97 -176.4(4)
C32 C91 C92 C97 1.3(6)
C91 C92 C93 C94 -0.4(6)
C97 C92 C93 C94 178.7(4)
C91 C92 C93 C78 -176.8(4)
C97 C92 C93 C78 2.2(6)
N12 C78 C93 C92 97.0(5)
N12 C78 C93 C94 -79.6(5)
C92 C93 C94 C95 -0.5(6)
C78 C93 C94 C95 176.1(4)
C92 C93 C94 C99 179.4(4)
C78 C93 C94 C99 -4.1(5)
C93 C94 C95 C96 -1.0(6)
C99 C94 C95 C96 179.1(4)
C93 C94 C95 C55 -179.2(4)
C99 C94 C95 C55 0.9(6)
N11 C55 C95 C96 -91.4(5)
N11 C55 C95 C94 86.9(5)
C94 C95 C96 C91 3.3(6)
C55 C95 C96 C91 -178.5(4)
C94 C95 C96 C101 -175.3(4)
C55 C95 C96 C101 3.0(6)
C92 C91 C96 C95 -4.1(6)
C32 C91 C96 C95 178.2(4)
C92 C91 C96 C101 174.4(4)
C32 C91 C96 C101 -3.3(6)
C93 C92 C97 C98 86.1(5)
C91 C92 C97 C98 -94.8(5)
C93 C94 C99 C100 -88.8(5)
C95 C94 C99 C100 91.0(5)
C95 C96 C101 C102 -89.7(5)
C91 C96 C101 C102 91.8(5)
C109 O2 C108 C107 -171.0(11)
C108 O2 C109 C110 -175.8(9)
C105 O1 C104 C103 -174.0(15)
C104 O1 C105 C106 153.(2)
C113 O3 C112 C111 176.3(17)
C112 O3 C113 C114 -171.2(13)
C3 C2 N1 C1 2.9(7)
C3 C2 N1 Cu1 169.6(4)
C6 C5 N2 C4 -3.8(8)
C6 C5 N2 Cu1 -173.3(5)
C69 C70 N6 C7 87.9(6)
C69 C70 N6 C9 -95.5(7)
C2 N1 C1 N4 1.4(8)
Cu1 N1 C1 N4 -164.2(5)
C3 N4 C1 N1 -5.1(8)
C24 N4 C1 N1 176.5(5)
C5 N2 C4 N5 -0.5(9)
Cu1 N2 C4 N5 169.6(5)
C6 N5 C4 N2 4.4(8)
C47 N5 C4 N2 176.4(6)
C8 N3 C7 N6 -1.0(10)
Cu1 N3 C7 N6 -169.1(8)
C9 N6 C7 N3 1.5(8)
C70 N6 C7 N3 178.7(7)
C7 N3 C8 C9 0.1(11)
Cu1 N3 C8 C9 170.4(6)
N3 C8 C9 N6 0.8(9)
C7 N6 C9 C8 -1.3(7)
C70 N6 C9 C8 -178.4(5)
C3 C2 N1A C1A -19.7(19)
C3 C2 N1A Cu1A -179.9(11)
N2A Cu1A N1A C1A 4.(3)
N3A Cu1A N1A C1A -154.(2)
N2A Cu1A N1A C2 158.4(14)
N3A Cu1A N1A C2 0.4(18)
C6 C5 N2A C4A 11.2(17)
C6 C5 N2A Cu1A 178.8(11)
N1A Cu1A N2A C4A 29.(3)
N3A Cu1A N2A C4A -173.(2)
N1A Cu1A N2A C5 -135.9(15)
N3A Cu1A N2A C5 21.8(16)
C69 C70 N6A C7A -92.6(15)
C69 C70 N6A C9A 102.6(18)
C2 N1A C1A N4 5.(2)
Cu1A N1A C1A N4 164.1(14)
C3 N4 C1A N1A 11.(2)
C24 N4 C1A N1A 164.7(15)
C5 N2A C4A N5 2.(2)
Cu1A N2A C4A N5 -165.4(13)
C6 N5 C4A N2A -14.6(19)
C47 N5 C4A N2A -177.5(12)
C9A N6A C7A N3A -1.(3)
C70 N6A C7A N3A -170.(2)
C8A N3A C7A N6A 2.(3)
Cu1A N3A C7A N6A 172.(2)
C7A N3A C8A C9A -2.(3)
Cu1A N3A C8A C9A -174.6(17)
N3A C8A C9A N6A 1.(3)
C7A N6A C9A C8A 0.(2)
C70 N6A C9A C8A 166.1(16)
C115 C116 O4 C117 169.7(17)
C118 C117 O4 C116 -146.(2)
